data_7048924
loop_
_publ_author_name
'Abad Gal\'an, Laura'
'Wada, Satoshi'
'Cameron, Lee'
'Sobolev, Alexandre N.'
'Hasegawa, Yasuchika'
'Zysman-Colman, Eli'
'Ogden, Mark I.'
'Massi, Massimiliano'

_publ_section_title
;
 Photophysical investigation of near infrared emitting lanthanoid
 complexes incorporating tris(2-naphthoyl)methane as a new antenna ligand.
;
_journal_issue 11
_journal_name_full 'Dalton transactions (Cambridge, England : 2003)'
_journal_page_first 3768
_journal_page_last 3776
_journal_paper_doi 10.1039/c8dt04749a
_journal_volume 48
_journal_year 2019
_chemical_formula_moiety '2(C106 H63 D12 O11 S2 Yb), C2 D6 O S, 1.5(C2 H6 O, H2 O)'
_chemical_formula_sum 'C217 H138 D30 O26 S5 Yb2'
_chemical_formula_weight 3728.07
_space_group_crystal_system triclinic
_space_group_IT_number 2
_space_group_name_Hall '-P 1'
_space_group_name_H-M_alt 'P -1'
_symmetry_space_group_name_Hall '-P 1'
_symmetry_space_group_name_H-M 'P -1'
_atom_sites_solution_hydrogens geom
_audit_creation_method SHELXL-2018/3
_audit_update_record
;
2018-11-02 deposited with the CCDC.
2019-02-06 downloaded from the CCDC.
;
_cell_angle_alpha 89.460(1)
_cell_angle_beta 75.870(1)
_cell_angle_gamma 85.536(1)
_cell_formula_units_Z 1
_cell_length_a 13.1851(2)
_cell_length_b 17.3108(3)
_cell_length_c 20.6431(3)
_cell_measurement_reflns_used 43543
_cell_measurement_temperature 100(2)
_cell_measurement_theta_max 31.921
_cell_measurement_theta_min 2.147
_cell_volume 4555.04(13)
_computing_cell_refinement 'CrysAlisPro 1.171.38.46 (Rigaku OD, 2015)'
_computing_data_collection 'CrysAlisPro 1.171.38.46 (Rigaku OD, 2015)'
_computing_data_reduction 'CrysAlisPro 1.171.38.46 (Rigaku OD, 2015)'
_computing_molecular_graphics 'X-Seed v. 4.0 (Barbour, 2001)'
_computing_publication_material 'SHELXL-2018/3 (Sheldrick, 2015)'
_computing_structure_refinement 'SHELXL-2018/3 (Sheldrick, 2015)'
_computing_structure_solution 'SHELXT-2015/1 (Sheldrick, 2015)'
_diffrn_ambient_temperature 100(2)
_diffrn_detector 'CCD plate'
_diffrn_detector_area_resol_mean 16.0009
_diffrn_detector_type Sapphire3
_diffrn_measured_fraction_theta_full 1.000
_diffrn_measured_fraction_theta_max 0.921
_diffrn_measurement_device 'four-circle diffractometer'
_diffrn_measurement_device_type 'Oxford Diffraction Xcalibur-S'
_diffrn_measurement_method '\w scans'
_diffrn_orient_matrix_type 'CrysAlisPro convention (1999,Acta A55,543-557)'
_diffrn_orient_matrix_UB_11 0.0263132
_diffrn_orient_matrix_UB_12 -0.0025205
_diffrn_orient_matrix_UB_13 -0.0343465
_diffrn_orient_matrix_UB_21 0.0109370
_diffrn_orient_matrix_UB_22 -0.0404367
_diffrn_orient_matrix_UB_23 0.0031717
_diffrn_orient_matrix_UB_31 -0.0477926
_diffrn_orient_matrix_UB_32 -0.0069143
_diffrn_orient_matrix_UB_33 -0.0081131
_diffrn_radiation_monochromator graphite
_diffrn_radiation_source 'fine-focus sealed tube'
_diffrn_radiation_type MoK\a
_diffrn_radiation_wavelength 0.71073
_diffrn_reflns_av_R_equivalents 0.0437
_diffrn_reflns_av_unetI/netI 0.0466
_diffrn_reflns_Laue_measured_fraction_full 1.000
_diffrn_reflns_Laue_measured_fraction_max 0.921
_diffrn_reflns_limit_h_max 19
_diffrn_reflns_limit_h_min -18
_diffrn_reflns_limit_k_max 25
_diffrn_reflns_limit_k_min -25
_diffrn_reflns_limit_l_max 30
_diffrn_reflns_limit_l_min -30
_diffrn_reflns_number 95688
_diffrn_reflns_point_group_measured_fraction_full 1.000
_diffrn_reflns_point_group_measured_fraction_max 0.921
_diffrn_reflns_theta_full 25.242
_diffrn_reflns_theta_max 32.309
_diffrn_reflns_theta_min 1.911
_exptl_absorpt_coefficient_mu 1.148
_exptl_absorpt_correction_T_max 1.0
_exptl_absorpt_correction_T_min 0.87853
_exptl_absorpt_correction_type multi-scan
_exptl_absorpt_process_details
;
CrysAlisPro 1.171.38.46 (Rigaku Oxford Diffraction, 2015)
Empirical absorption correction using spherical harmonics,
 implemented in SCALE3 ABSPACK scaling algorithm.
;
_exptl_crystal_colour 'pale yellow'
_exptl_crystal_density_diffrn 1.359
_exptl_crystal_description plate
_exptl_crystal_F_000 1898
_exptl_crystal_size_max 0.268
_exptl_crystal_size_mid 0.253
_exptl_crystal_size_min 0.058
_refine_diff_density_max 2.363
_refine_diff_density_min -1.662
_refine_diff_density_rms 0.141
_refine_ls_extinction_method none
_refine_ls_goodness_of_fit_ref 1.000
_refine_ls_hydrogen_treatment constr
_refine_ls_matrix_type full
_refine_ls_number_parameters 1446
_refine_ls_number_reflns 29877
_refine_ls_number_restraints 366
_refine_ls_restrained_S_all 0.999
_refine_ls_R_factor_all 0.0553
_refine_ls_R_factor_gt 0.0454
_refine_ls_shift/su_max 0.002
_refine_ls_shift/su_mean 0.000
_refine_ls_structure_factor_coef Fsqd
_refine_ls_weighting_details 'w=1/[\s^2^(Fo^2^)+(0.0650P)^2^+7.9000P] where P=(Fo^2^+2Fc^2^)/3'
_refine_ls_weighting_scheme calc
_refine_ls_wR_factor_gt 0.1185
_refine_ls_wR_factor_ref 0.1275
_reflns_Friedel_coverage 0.000
_reflns_number_gt 25872
_reflns_number_total 29877
_reflns_threshold_expression 'I > 2\s(I)'
_cod_data_source_file c8dt04749a2.cif
_cod_data_source_block mxm322la
_cod_depositor_comments 'Adding full bibliography for 7048921--7048926.cif.'
_cod_database_code 7048924
_shelx_shelxl_version_number 2018/3
_shelx_space_group_comment
;
The symmetry employed for this shelxl refinement is uniquely defined
by the following loop, which should always be used as a source of
symmetry information in preference to the above space-group names.
They are only intended as comments.
;
_shelx_estimated_absorpt_t_min 0.748
_shelx_estimated_absorpt_t_max 0.936

loop_
_space_group_symop_operation_xyz
'x, y, z'
'-x, -y, -z'

loop_
_atom_site_label
_atom_site_type_symbol
_atom_site_fract_x
_atom_site_fract_y
_atom_site_fract_z
_atom_site_U_iso_or_equiv
_atom_site_adp_type
_atom_site_occupancy
_atom_site_site_symmetry_order
_atom_site_calc_flag
_atom_site_refinement_flags_posn
_atom_site_refinement_flags_adp
_atom_site_refinement_flags_occupancy
_atom_site_disorder_assembly
_atom_site_disorder_group
Yb1 Yb 0.48261(2) 0.74689(2) 0.35824(2) 0.02016(4) Uani 1 1 d . . . . .
C10 C 0.4677(2) 0.53016(17) 0.33453(14) 0.0266(5) Uani 1 1 d . . . . .
O11 O 0.37524(16) 0.64284(12) 0.39057(11) 0.0274(4) Uani 1 1 d . . . . .
C11 C 0.3926(2) 0.57089(16) 0.38858(13) 0.0230(5) Uani 1 1 d . . . . .
O12 O 0.3723(2) 0.41943(14) 0.33774(13) 0.0403(6) Uani 1 1 d . . . . .
C12 C 0.4576(3) 0.44791(18) 0.32293(15) 0.0306(6) Uani 1 1 d . . . . .
O13 O 0.57274(16) 0.63642(12) 0.30892(11) 0.0287(4) Uani 1 1 d . . . . .
C13 C 0.5458(3) 0.57295(17) 0.29245(14) 0.0300(6) Uani 1 1 d . . . . .
C110 C 0.2331(2) 0.55126(17) 0.47852(15) 0.0278(6) Uani 1 1 d . . . . .
H110 H 0.196325 0.590259 0.458571 0.033 Uiso 1 1 calc R U . . .
C111 C 0.3355(2) 0.52870(16) 0.44805(14) 0.0244(5) Uani 1 1 d . . . . .
C112 C 0.3911(2) 0.47068(16) 0.47793(15) 0.0258(5) Uani 1 1 d . . . . .
H112 H 0.461066 0.453277 0.455889 0.031 Uiso 1 1 calc R U . . .
C113 C 0.3450(2) 0.43978(17) 0.53795(15) 0.0282(6) Uani 1 1 d . . . . .
H113 H 0.384207 0.402869 0.558368 0.034 Uiso 1 1 calc R U . . .
C114 C 0.2391(2) 0.46231(17) 0.57010(15) 0.0283(6) Uani 1 1 d . . . . .
C115 C 0.1812(2) 0.51763(18) 0.53912(16) 0.0294(6) Uani 1 1 d . . . . .
C116 C 0.0745(3) 0.5382(2) 0.57028(19) 0.0392(8) Uani 1 1 d . . . . .
H116 H 0.035112 0.575050 0.549961 0.047 Uiso 1 1 calc R U . . .
C117 C 0.0277(3) 0.5053(2) 0.6295(2) 0.0430(8) Uani 1 1 d . . . . .
H117 H -0.044352 0.518621 0.649545 0.052 Uiso 1 1 calc R U . . .
C118 C 0.0859(3) 0.4515(2) 0.66099(18) 0.0393(8) Uani 1 1 d . . . . .
H118 H 0.053089 0.429739 0.702547 0.047 Uiso 1 1 calc R U . . .
C119 C 0.1891(3) 0.4305(2) 0.63205(16) 0.0349(7) Uani 1 1 d . . . . .
H119 H 0.227473 0.394282 0.653645 0.042 Uiso 1 1 calc R U . . .
C120 C 0.6459(3) 0.40207(18) 0.31231(15) 0.0316(6) Uani 1 1 d . . . . .
H120 H 0.652417 0.445432 0.338457 0.038 Uiso 1 1 calc R U . . .
C121 C 0.5537(3) 0.39452(18) 0.29508(15) 0.0318(6) Uani 1 1 d . . . . .
C122 C 0.5431(4) 0.3305(2) 0.25501(17) 0.0435(9) Uani 1 1 d . . . . .
H122 H 0.478797 0.325291 0.243015 0.052 Uiso 1 1 calc R U . . .
C123 C 0.6261(4) 0.2766(2) 0.2339(2) 0.0531(11) Uani 1 1 d . . . . .
H123 H 0.619068 0.234806 0.206159 0.064 Uiso 1 1 calc R U . . .
C124 C 0.7214(4) 0.2813(2) 0.25218(18) 0.0470(9) Uani 1 1 d . . . . .
C125 C 0.7326(3) 0.3460(2) 0.29171(16) 0.0382(7) Uani 1 1 d . . . . .
C126 C 0.8276(3) 0.3519(2) 0.3110(2) 0.0441(8) Uani 1 1 d . . . . .
H126 H 0.836292 0.395725 0.335924 0.053 Uiso 1 1 calc R U . . .
C127 C 0.9080(4) 0.2938(3) 0.2935(2) 0.0567(11) Uani 1 1 d . . . . .
H127 H 0.971317 0.297520 0.306987 0.068 Uiso 1 1 calc R U . . .
C128 C 0.8965(4) 0.2299(3) 0.2562(3) 0.0705(15) Uani 1 1 d . . . . .
H128 H 0.951708 0.189959 0.245326 0.085 Uiso 1 1 calc R U . . .
C129 C 0.8066(5) 0.2237(3) 0.2349(2) 0.0681(15) Uani 1 1 d . . . . .
H129 H 0.801322 0.180416 0.208299 0.082 Uiso 1 1 calc R U . . .
C100 C 0.6746(9) 0.5482(5) 0.1870(5) 0.053(2) Uani 0.5 1 d . U P A 2
H100 H 0.723715 0.570045 0.206847 0.064 Uiso 0.5 1 calc R U P A 2
C101 C 0.5754(8) 0.5411(5) 0.2211(5) 0.0359(19) Uani 0.5 1 d . U P A 2
C102 C 0.5021(9) 0.5087(5) 0.1888(4) 0.0488(19) Uani 0.5 1 d . U P A 2
H102 H 0.431720 0.505446 0.213620 0.059 Uiso 0.5 1 calc R U P A 2
C103 C 0.5298(9) 0.4826(6) 0.1243(5) 0.062(2) Uani 0.5 1 d . U P A 2
H103 H 0.481169 0.460877 0.103894 0.074 Uiso 0.5 1 calc R U P A 2
C104 C 0.6289(9) 0.4895(6) 0.0917(5) 0.049(2) Uani 0.5 1 d . U P A 2
C105 C 0.7055(10) 0.5190(7) 0.1131(6) 0.051(3) Uani 0.5 1 d . U P A 2
C106 C 0.8062(13) 0.5270(10) 0.0809(8) 0.098(4) Uani 0.5 1 d . U P A 2
H106 H 0.857055 0.548812 0.099367 0.118 Uiso 0.5 1 calc R U P A 2
C107 C 0.8227(15) 0.4985(11) 0.0172(8) 0.102(5) Uani 0.5 1 d . U P A 2
H107 H 0.891511 0.502955 -0.009858 0.122 Uiso 0.5 1 calc R U P A 2
C108 C 0.7582(11) 0.4654(10) -0.0134(7) 0.073(4) Uani 0.5 1 d . U P A 2
H108 H 0.784228 0.447925 -0.058347 0.087 Uiso 0.5 1 calc R U P A 2
C109 C 0.6591(12) 0.4563(8) 0.0172(7) 0.075(3) Uani 0.5 1 d . U P A 2
H109 H 0.611585 0.432785 -0.002994 0.090 Uiso 0.5 1 calc R U P A 2
C130 C 0.5613(4) 0.5180(3) 0.1821(3) 0.0155(8) Uani 0.5 1 d . U P A 1
H130 H 0.488592 0.511375 0.198044 0.019 Uiso 0.5 1 calc R U P A 1
C131 C 0.6148(5) 0.5473(5) 0.2247(4) 0.0182(12) Uani 0.5 1 d . U P A 1
C132 C 0.7212(4) 0.5592(4) 0.2033(3) 0.0234(11) Uani 0.5 1 d . U P A 1
H132 H 0.757483 0.580590 0.232511 0.028 Uiso 0.5 1 calc R U P A 1
C133 C 0.7722(4) 0.5391(4) 0.1382(3) 0.0296(12) Uani 0.5 1 d . U P A 1
H133 H 0.844936 0.546380 0.123872 0.036 Uiso 0.5 1 calc R U P A 1
C134 C 0.7226(7) 0.5079(6) 0.0910(4) 0.0329(18) Uani 0.5 1 d . U P A 1
C135 C 0.6104(6) 0.4981(4) 0.1170(3) 0.0222(13) Uani 0.5 1 d . U P A 1
C136 C 0.5587(6) 0.4689(3) 0.0702(3) 0.0299(12) Uani 0.5 1 d . U P A 1
H136 H 0.486413 0.460627 0.085590 0.036 Uiso 0.5 1 calc R U P A 1
C137 C 0.6059(7) 0.4521(5) 0.0048(3) 0.0384(16) Uani 0.5 1 d . U P A 1
H137 H 0.567573 0.433327 -0.024345 0.046 Uiso 0.5 1 calc R U P A 1
C138 C 0.7125(9) 0.4634(6) -0.0178(5) 0.046(2) Uani 0.5 1 d . U P A 1
H138 H 0.747934 0.451906 -0.062936 0.055 Uiso 0.5 1 calc R U P A 1
C139 C 0.7664(7) 0.4912(5) 0.0255(4) 0.0440(19) Uani 0.5 1 d . U P A 1
H139 H 0.838523 0.499184 0.008456 0.053 Uiso 0.5 1 calc R U P A 1
C20 C 0.2424(2) 0.75360(17) 0.29171(14) 0.0243(5) Uani 1 1 d . . . . .
O21 O 0.31395(15) 0.79742(11) 0.37808(10) 0.0234(4) Uani 1 1 d . . . . .
C21 C 0.2365(2) 0.77649(16) 0.35844(14) 0.0239(5) Uani 1 1 d . . . . .
O22 O 0.07392(18) 0.79841(15) 0.27773(12) 0.0353(5) Uani 1 1 d . . . . .
C22 C 0.1453(2) 0.74673(19) 0.26867(15) 0.0291(6) Uani 1 1 d . . . . .
O23 O 0.42675(15) 0.72812(12) 0.26400(10) 0.0245(4) Uani 1 1 d . . . . .
C23 C 0.3431(2) 0.73914(16) 0.24541(14) 0.0232(5) Uani 1 1 d . . . . .
C200 C 0.1127(12) 0.8048(9) 0.4612(8) 0.025(3) Uani 0.233(6) 1 d . U P B 2
H200 H 0.156989 0.845056 0.462980 0.030 Uiso 0.233(6) 1 calc R U P B 2
C201 C 0.133(2) 0.7592(12) 0.4072(14) 0.020(4) Uani 0.233(6) 1 d . U P B 2
C202 C 0.0697(10) 0.6979(9) 0.4022(7) 0.020(2) Uani 0.233(6) 1 d . U P B 2
H202 H 0.084308 0.666375 0.363077 0.024 Uiso 0.233(6) 1 calc R U P B 2
C203 C -0.0133(9) 0.6855(8) 0.4550(6) 0.024(2) Uani 0.233(6) 1 d . U P B 2
H203 H -0.054852 0.643444 0.453241 0.029 Uiso 0.233(6) 1 calc R U P B 2
C204 C -0.0383(11) 0.7352(9) 0.5132(8) 0.027(3) Uani 0.233(6) 1 d . U P B 2
C205 C 0.0244(12) 0.7942(8) 0.5172(6) 0.023(2) Uani 0.233(6) 1 d . U P B 2
C206 C 0.0005(12) 0.8393(9) 0.5757(7) 0.035(3) Uani 0.233(6) 1 d . U P B 2
H206 H 0.044503 0.878514 0.580836 0.042 Uiso 0.233(6) 1 calc R U P B 2
C207 C -0.0877(12) 0.8265(9) 0.6261(7) 0.038(3) Uani 0.233(6) 1 d . U P B 2
H207 H -0.106239 0.859883 0.664104 0.046 Uiso 0.233(6) 1 calc R U P B 2
C208 C -0.1496(13) 0.7662(11) 0.6221(9) 0.044(4) Uani 0.233(6) 1 d . U P B 2
H208 H -0.207222 0.756860 0.658361 0.052 Uiso 0.233(6) 1 calc R U P B 2
C209 C -0.1278(11) 0.7205(9) 0.5666(8) 0.035(3) Uani 0.233(6) 1 d . U P B 2
H209 H -0.170569 0.679820 0.563051 0.042 Uiso 0.233(6) 1 calc R U P B 2
C210 C 0.0677(3) 0.7232(3) 0.4229(2) 0.0241(8) Uani 0.767(6) 1 d . U P B 1
H210 H 0.075285 0.685361 0.388636 0.029 Uiso 0.767(6) 1 calc R U P B 1
C211 C 0.1379(7) 0.7794(4) 0.4154(4) 0.0223(13) Uani 0.767(6) 1 d . U P B 1
C212 C 0.1256(3) 0.8351(3) 0.4668(2) 0.0276(9) Uani 0.767(6) 1 d . U P B 1
H212 H 0.174115 0.873798 0.462171 0.033 Uiso 0.767(6) 1 calc R U P B 1
C213 C 0.0453(3) 0.8346(3) 0.5231(2) 0.0323(9) Uani 0.767(6) 1 d . U P B 1
H213 H 0.038502 0.873134 0.556645 0.039 Uiso 0.767(6) 1 calc R U P B 1
C214 C -0.0271(4) 0.7779(3) 0.5317(2) 0.0290(8) Uani 0.767(6) 1 d . U P B 1
C215 C -0.0164(3) 0.7209(3) 0.4814(3) 0.0257(8) Uani 0.767(6) 1 d . U P B 1
C216 C -0.0874(3) 0.6624(2) 0.4909(2) 0.0311(9) Uani 0.767(6) 1 d . U P B 1
H216 H -0.079868 0.623433 0.457547 0.037 Uiso 0.767(6) 1 calc R U P B 1
C217 C -0.1669(3) 0.6611(3) 0.5475(2) 0.0352(10) Uani 0.767(6) 1 d . U P B 1
H217 H -0.214280 0.621507 0.553028 0.042 Uiso 0.767(6) 1 calc R U P B 1
C218 C -0.1790(4) 0.7180(3) 0.5974(2) 0.0391(11) Uani 0.767(6) 1 d . U P B 1
H218 H -0.234635 0.716814 0.636508 0.047 Uiso 0.767(6) 1 calc R U P B 1
C219 C -0.1116(4) 0.7747(3) 0.5901(3) 0.0383(10) Uani 0.767(6) 1 d . U P B 1
H219 H -0.120631 0.812793 0.624240 0.046 Uiso 0.767(6) 1 calc R U P B 1
C220 C 0.1844(2) 0.6041(2) 0.24877(16) 0.0320(6) Uani 1 1 d . . . . .
H220 H 0.232180 0.604323 0.276563 0.038 Uiso 1 1 calc R U . . .
C221 C 0.1342(2) 0.6727(2) 0.23501(16) 0.0315(6) Uani 1 1 d . . . . .
C222 C 0.0657(3) 0.6731(2) 0.19146(18) 0.0373(7) Uani 1 1 d . . . . .
H222 H 0.031797 0.720550 0.181380 0.045 Uiso 1 1 calc R U . . .
C223 C 0.0486(3) 0.6055(3) 0.16418(19) 0.0433(8) Uani 1 1 d . . . . .
H223 H 0.004247 0.606629 0.134110 0.052 Uiso 1 1 calc R U . . .
C224 C 0.0952(3) 0.5337(2) 0.17957(19) 0.0413(8) Uani 1 1 d . . . . .
C225 C 0.1655(3) 0.5326(2) 0.22169(17) 0.0358(7) Uani 1 1 d . . . . .
C226 C 0.2121(3) 0.4609(2) 0.2382(2) 0.0438(8) Uani 1 1 d . . . . .
H226 H 0.259898 0.459900 0.266076 0.053 Uiso 1 1 calc R U . . .
C227 C 0.1882(4) 0.3931(3) 0.2141(2) 0.0546(11) Uani 1 1 d . . . . .
H227 H 0.219140 0.345105 0.225483 0.066 Uiso 1 1 calc R U . . .
C228 C 0.1185(4) 0.3937(3) 0.1727(3) 0.0596(12) Uani 1 1 d . . . . .
H228 H 0.102390 0.346212 0.156375 0.071 Uiso 1 1 calc R U . . .
C229 C 0.0738(4) 0.4616(3) 0.1556(2) 0.0563(11) Uani 1 1 d . . . . .
H229 H 0.027253 0.460876 0.126979 0.068 Uiso 1 1 calc R U . . .
C230 C 0.4480(2) 0.70409(17) 0.13226(14) 0.0269(5) Uani 1 1 d . . . . .
H230 H 0.496387 0.676794 0.153223 0.032 Uiso 1 1 calc R U . . .
C231 C 0.3568(2) 0.73944(16) 0.17119(14) 0.0248(5) Uani 1 1 d . . . . .
C232 C 0.2844(2) 0.78038(18) 0.13943(15) 0.0289(6) Uani 1 1 d . . . . .
H232 H 0.221814 0.805991 0.165859 0.035 Uiso 1 1 calc R U . . .
C233 C 0.3042(3) 0.7831(2) 0.07105(16) 0.0348(7) Uani 1 1 d . . . . .
H233 H 0.254264 0.809406 0.050708 0.042 Uiso 1 1 calc R U . . .
C234 C 0.3983(3) 0.74718(19) 0.03029(16) 0.0336(6) Uani 1 1 d . . . . .
C235 C 0.4715(3) 0.70737(19) 0.06137(15) 0.0320(6) Uani 1 1 d . . . . .
C236 C 0.5676(3) 0.6740(2) 0.02101(17) 0.0421(8) Uani 1 1 d . . . . .
H236 H 0.617441 0.647355 0.041258 0.051 Uiso 1 1 calc R U . . .
C237 C 0.5888(4) 0.6802(3) -0.04741(18) 0.0505(10) Uani 1 1 d . . . . .
H237 H 0.652912 0.657271 -0.074263 0.061 Uiso 1 1 calc R U . . .
C238 C 0.5157(4) 0.7202(3) -0.07785(19) 0.0515(10) Uani 1 1 d . . . . .
H238 H 0.531876 0.725104 -0.125074 0.062 Uiso 1 1 calc R U . . .
C239 C 0.4228(4) 0.7519(2) -0.04070(17) 0.0447(9) Uani 1 1 d . . . . .
H239 H 0.373623 0.777499 -0.062114 0.054 Uiso 1 1 calc R U . . .
C30 C 0.4513(2) 0.96249(17) 0.34184(15) 0.0288(6) Uani 1 1 d . . . . .
O31 O 0.47727(19) 0.86216(13) 0.41625(10) 0.0306(4) Uani 1 1 d . . . . .
C31 C 0.4364(3) 0.92793(18) 0.40576(16) 0.0329(6) Uani 1 1 d . . . . .
O32 O 0.4314(2) 1.09611(15) 0.37131(16) 0.0520(7) Uani 1 1 d . . . . .
C32 C 0.4148(3) 1.0452(2) 0.33571(19) 0.0399(8) Uani 1 1 d . . . . .
O33 O 0.52851(16) 0.84631(12) 0.28452(10) 0.0261(4) Uani 1 1 d . . . . .
C33 C 0.5059(2) 0.91823(17) 0.28430(14) 0.0250(5) Uani 1 1 d . . . . .
C300 C 0.2772(5) 0.9909(3) 0.4753(3) 0.0281(11) Uani 0.550(6) 1 d . U P C 2
H300 H 0.254671 1.001977 0.435650 0.034 Uiso 0.550(6) 1 calc R U P C 2
C301 C 0.3773(6) 0.9616(4) 0.4708(3) 0.0256(12) Uani 0.550(6) 1 d . U P C 2
C302 C 0.4138(5) 0.9492(3) 0.5304(3) 0.0274(11) Uani 0.550(6) 1 d . U P C 2
H302 H 0.484604 0.930649 0.527386 0.033 Uiso 0.550(6) 1 calc R U P C 2
C303 C 0.3464(5) 0.9640(3) 0.5918(3) 0.0327(13) Uani 0.550(6) 1 d . U P C 2
H303 H 0.371279 0.956994 0.631090 0.039 Uiso 0.550(6) 1 calc R U P C 2
C304 C 0.2395(8) 0.9898(6) 0.5972(5) 0.0327(18) Uani 0.550(6) 1 d . U P C 2
C305 C 0.2049(5) 1.0053(3) 0.5390(4) 0.0266(11) Uani 0.550(6) 1 d . U P C 2
C306 C 0.0993(5) 1.0326(3) 0.5446(3) 0.0344(13) Uani 0.550(6) 1 d . U P C 2
H306 H 0.074950 1.043409 0.505571 0.041 Uiso 0.550(6) 1 calc R U P C 2
C307 C 0.0322(6) 1.0433(4) 0.6064(4) 0.0429(16) Uani 0.550(6) 1 d . U P C 2
H307 H -0.038701 1.061846 0.610096 0.052 Uiso 0.550(6) 1 calc R U P C 2
C308 C 0.0668(7) 1.0274(5) 0.6634(5) 0.0460(18) Uani 0.550(6) 1 d . U P C 2
H308 H 0.018948 1.035088 0.705857 0.055 Uiso 0.550(6) 1 calc R U P C 2
C309 C 0.1677(6) 1.0011(4) 0.6603(3) 0.0403(15) Uani 0.550(6) 1 d . U P C 2
H309 H 0.189852 0.990313 0.700183 0.048 Uiso 0.550(6) 1 calc R U P C 2
C310 C 0.3524(6) 0.9567(4) 0.5239(3) 0.0259(13) Uani 0.450(6) 1 d . U P C 1
H310 H 0.417120 0.933693 0.530006 0.031 Uiso 0.450(6) 1 calc R U P C 1
C311 C 0.3406(8) 0.9682(5) 0.4604(4) 0.0266(16) Uani 0.450(6) 1 d . U P C 1
C312 C 0.2462(6) 1.0051(5) 0.4509(4) 0.0340(16) Uani 0.450(6) 1 d . U P C 1
H312 H 0.239474 1.015468 0.406773 0.041 Uiso 0.450(6) 1 calc R U P C 1
C313 C 0.1635(6) 1.0262(5) 0.5042(4) 0.0363(17) Uani 0.450(6) 1 d . U P C 1
H313 H 0.099913 1.049904 0.496758 0.044 Uiso 0.450(6) 1 calc R U P C 1
C314 C 0.1734(6) 1.0127(4) 0.5695(5) 0.0329(16) Uani 0.450(6) 1 d . U P C 1
C315 C 0.2691(8) 0.9786(7) 0.5818(6) 0.028(2) Uani 0.450(6) 1 d . U P C 1
C316 C 0.2783(6) 0.9653(4) 0.6455(4) 0.0354(16) Uani 0.450(6) 1 d . U P C 1
H316 H 0.342234 0.941927 0.652646 0.042 Uiso 0.450(6) 1 calc R U P C 1
C317 C 0.1957(7) 0.9856(6) 0.6997(4) 0.046(2) Uani 0.450(6) 1 d . U P C 1
H317 H 0.202637 0.976696 0.743980 0.055 Uiso 0.450(6) 1 calc R U P C 1
C318 C 0.1001(9) 1.0201(7) 0.6881(6) 0.051(2) Uani 0.450(6) 1 d . U P C 1
H318 H 0.042815 1.033399 0.725205 0.062 Uiso 0.450(6) 1 calc R U P C 1
C319 C 0.0889(8) 1.0342(6) 0.6256(5) 0.044(2) Uani 0.450(6) 1 d . U P C 1
H319 H 0.024958 1.058365 0.619033 0.052 Uiso 0.450(6) 1 calc R U P C 1
C320 C 0.2912(3) 1.0165(3) 0.2678(2) 0.0549(11) Uani 1 1 d . . . . .
H320 H 0.290960 0.965350 0.284920 0.066 Uiso 1 1 calc R U . . .
C321 C 0.3526(3) 1.0661(2) 0.2856(2) 0.0504(10) Uani 1 1 d . . . . .
C322 C 0.3536(4) 1.1437(3) 0.2606(3) 0.0712(16) Uani 1 1 d . . . . .
H322 H 0.394652 1.179860 0.274767 0.085 Uiso 1 1 calc R U . . .
C323 C 0.2945(5) 1.1655(3) 0.2159(3) 0.082(2) Uani 1 1 d . . . . .
H323 H 0.298147 1.215781 0.197011 0.099 Uiso 1 1 calc R U . . .
C324 C 0.2311(4) 1.1155(3) 0.1987(3) 0.0664(14) Uani 1 1 d . . . . .
C325 C 0.2242(4) 1.0393(3) 0.2225(2) 0.0615(13) Uani 1 1 d . . . . .
C326 C 0.1602(4) 0.9877(4) 0.2054(3) 0.0705(15) Uani 1 1 d . . . . .
H326 H 0.159022 0.936332 0.222045 0.085 Uiso 1 1 calc R U . . .
C327 C 0.0973(5) 1.0132(5) 0.1631(3) 0.0855(19) Uani 1 1 d . U . . .
H327 H 0.051293 0.979357 0.151181 0.103 Uiso 1 1 calc R U . . .
C328 C 0.1016(5) 1.0886(6) 0.1379(4) 0.101(3) Uani 1 1 d . . . . .
H328 H 0.057598 1.104380 0.109217 0.121 Uiso 1 1 calc R U . . .
C329 C 0.1642(6) 1.1391(5) 0.1521(3) 0.093(2) Uani 1 1 d . . . . .
H329 H 0.166162 1.189256 0.132914 0.112 Uiso 1 1 calc R U . . .
C330 C 0.5338(3) 0.91807(18) 0.16186(15) 0.0299(6) Uani 1 1 d . . . . .
H330 H 0.497328 0.872315 0.166651 0.036 Uiso 1 1 calc R U . . .
C331 C 0.5434(2) 0.95568(17) 0.21787(15) 0.0258(5) Uani 1 1 d . . . . .
C332 C 0.5984(3) 1.02404(18) 0.21127(16) 0.0321(6) Uani 1 1 d . . . . .
H332 H 0.603623 1.051179 0.249956 0.039 Uiso 1 1 calc R U . . .
C333 C 0.6439(3) 1.05070(19) 0.14880(18) 0.0361(7) Uani 1 1 d . . . . .
H333 H 0.682209 1.095475 0.144721 0.043 Uiso 1 1 calc R U . . .
C334 C 0.6345(3) 1.01252(19) 0.09053(16) 0.0346(7) Uani 1 1 d . . . . .
C335 C 0.5768(3) 0.94576(19) 0.09700(16) 0.0328(6) Uani 1 1 d . . . . .
C336 C 0.5674(4) 0.9082(2) 0.03861(18) 0.0442(8) Uani 1 1 d . . . . .
H336 H 0.529316 0.863292 0.042457 0.053 Uiso 1 1 calc R U . . .
C337 C 0.6119(4) 0.9351(3) -0.02305(19) 0.0521(10) Uani 1 1 d . . . . .
H337 H 0.604182 0.909352 -0.061810 0.062 Uiso 1 1 calc R U . . .
C338 C 0.6693(4) 1.0011(2) -0.02944(19) 0.0508(10) Uani 1 1 d . . . . .
H338 H 0.699788 1.019909 -0.072643 0.061 Uiso 1 1 calc R U . . .
C339 C 0.6815(3) 1.0381(2) 0.02523(19) 0.0453(9) Uani 1 1 d . . . . .
H339 H 0.722086 1.081818 0.019941 0.054 Uiso 1 1 calc R U . . .
S1 S 0.42245(6) 0.69434(4) 0.53197(3) 0.02795(14) Uani 1 1 d . . . . .
O1 O 0.49058(19) 0.71161(14) 0.46357(11) 0.0332(5) Uani 1 1 d . . . . .
C1 C 0.8473(3) 0.7793(3) 0.3514(3) 0.0685(15) Uani 1 1 d . . . . .
D1A D 0.890584 0.813647 0.368505 0.103 Uiso 1 1 calc R U . . .
D1B D 0.871287 0.775534 0.302633 0.103 Uiso 1 1 calc R U . . .
D1C D 0.853378 0.727641 0.370647 0.103 Uiso 1 1 calc R U . . .
C2 C 0.6952(4) 0.8108(3) 0.4620(2) 0.0533(11) Uani 1 1 d . . . . .
D2A D 0.747471 0.839426 0.476138 0.080 Uiso 1 1 calc R U . . .
D2B D 0.702722 0.756315 0.474612 0.080 Uiso 1 1 calc R U . . .
D2C D 0.624632 0.833147 0.483903 0.080 Uiso 1 1 calc R U . . .
S2 S 0.71443(7) 0.81717(5) 0.37388(5) 0.0404(2) Uani 1 1 d . . . . .
O2 O 0.65678(17) 0.75193(14) 0.35411(13) 0.0344(5) Uani 1 1 d . . . . .
C3 C 0.3011(3) 0.7497(2) 0.53881(16) 0.0364(7) Uani 1 1 d . . . . .
D3A D 0.258192 0.747178 0.584688 0.055 Uiso 1 1 calc R U . . .
D3B D 0.263951 0.728668 0.508009 0.055 Uiso 1 1 calc R U . . .
D3C D 0.314169 0.803700 0.527498 0.055 Uiso 1 1 calc R U . . .
C4 C 0.4735(3) 0.7492(2) 0.58776(17) 0.0411(8) Uani 1 1 d . . . . .
D4A D 0.425912 0.749597 0.632399 0.062 Uiso 1 1 calc R U . . .
D4B D 0.480081 0.802439 0.571677 0.062 Uiso 1 1 calc R U . . .
D4C D 0.542682 0.725630 0.589859 0.062 Uiso 1 1 calc R U . . .
S3 S -0.18196(15) 0.75829(12) 0.16741(10) 0.0442(4) Uani 0.5 1 d . . P D 1
O3 O -0.0958(4) 0.7560(4) 0.1048(3) 0.0589(17) Uani 0.5 1 d . . P D 1
C5 C -0.3005(6) 0.7513(4) 0.1476(5) 0.0474(19) Uani 0.5 1 d . . P D 1
D5A D -0.300164 0.701285 0.125728 0.071 Uiso 0.5 1 calc R U P D 1
D5B D -0.311652 0.793308 0.117279 0.071 Uiso 0.5 1 calc R U P D 1
D5C D -0.357142 0.755495 0.188479 0.071 Uiso 0.5 1 calc R U P D 1
C6 C -0.2034(7) 0.8566(6) 0.1940(5) 0.056(2) Uani 0.5 1 d . . P D 1
D6A D -0.143810 0.871134 0.210493 0.085 Uiso 0.5 1 calc R U P D 1
D6B D -0.267723 0.863416 0.229847 0.085 Uiso 0.5 1 calc R U P D 1
D6C D -0.210606 0.889638 0.156284 0.085 Uiso 0.5 1 calc R U P D 1
O4 O 0.1696(5) 0.8022(3) -0.0637(3) 0.0440(12) Uani 0.5 1 d . . P E 1
H4 H 0.128401 0.828237 -0.032761 0.066 Uiso 0.5 1 calc R U P E 1
C41 C 0.1551(7) 0.7240(5) -0.0538(4) 0.0462(19) Uani 0.5 1 d . . P E 1
H41A H 0.158115 0.711917 -0.007296 0.055 Uiso 0.5 1 calc R U P E 1
H41B H 0.215455 0.694289 -0.083567 0.055 Uiso 0.5 1 calc R U P E 1
C42 C 0.0576(7) 0.6943(5) -0.0646(4) 0.051(2) Uani 0.5 1 d . . P E 1
H42A H 0.058207 0.638522 -0.055793 0.077 Uiso 0.5 1 calc R U P E 1
H42B H -0.003581 0.721167 -0.034329 0.077 Uiso 0.5 1 calc R U P E 1
H42C H 0.054046 0.703451 -0.110982 0.077 Uiso 0.5 1 calc R U P E 1
O5 O 0.0236(7) 0.8727(5) 0.0471(4) 0.0277(16) Uiso 0.25 1 d . . P F -1
H5 H -0.012855 0.843210 0.074200 0.042 Uiso 0.25 1 calc R U P F -1
C51 C -0.0430(11) 0.9392(8) 0.0337(7) 0.034(3) Uiso 0.25 1 d . . P F -1
H51A H -0.077263 0.966790 0.076089 0.041 Uiso 0.25 1 calc R U P F -1
H51B H -0.098587 0.921006 0.014208 0.041 Uiso 0.25 1 calc R U P F -1
C52 C 0.0200(11) 0.9934(9) -0.0135(7) 0.040(3) Uiso 0.25 1 d . . P F -1
H52A H -0.026137 1.037596 -0.021919 0.059 Uiso 0.25 1 calc R U P F -1
H52B H 0.074331 1.012009 0.006037 0.059 Uiso 0.25 1 calc R U P F -1
H52C H 0.053036 0.966288 -0.055759 0.059 Uiso 0.25 1 calc R U P F -1
O1W O -0.1807(11) 0.8262(8) 0.1144(7) 0.064(3) Uiso 0.25 1 d . . P G 2
O2W O -0.2086(10) 0.7263(8) 0.0954(6) 0.055(3) Uiso 0.25 1 d . . P H 3
O3W O 0.1034(19) 0.8000(14) -0.0196(12) 0.112(7) Uiso 0.25 1 d . . P I 2

loop_
_atom_site_aniso_label
_atom_site_aniso_U_11
_atom_site_aniso_U_22
_atom_site_aniso_U_33
_atom_site_aniso_U_23
_atom_site_aniso_U_13
_atom_site_aniso_U_12
Yb1 0.02008(6) 0.02216(6) 0.01748(5) 0.00340(4) -0.00371(4) -0.00017(4)
C10 0.0343(14) 0.0242(13) 0.0205(12) -0.0005(10) -0.0070(10) 0.0030(11)
O11 0.0270(10) 0.0224(9) 0.0285(10) 0.0022(8) 0.0014(8) -0.0011(7)
C11 0.0264(12) 0.0221(12) 0.0212(12) 0.0026(9) -0.0069(10) -0.0035(10)
O12 0.0493(15) 0.0316(12) 0.0452(14) -0.0064(10) -0.0207(12) -0.0042(10)
C12 0.0454(17) 0.0257(13) 0.0236(13) -0.0011(10) -0.0151(12) 0.0006(12)
O13 0.0249(10) 0.0294(10) 0.0263(10) 0.0033(8) 0.0020(8) 0.0038(8)
C13 0.0397(16) 0.0247(13) 0.0211(12) 0.0022(10) -0.0026(11) 0.0099(11)
C110 0.0287(14) 0.0244(13) 0.0301(14) 0.0070(11) -0.0073(11) 0.0001(10)
C111 0.0257(12) 0.0229(12) 0.0249(12) 0.0036(10) -0.0064(10) -0.0040(10)
C112 0.0260(13) 0.0242(13) 0.0283(13) 0.0018(10) -0.0094(10) -0.0004(10)
C113 0.0285(14) 0.0279(14) 0.0289(14) 0.0054(11) -0.0098(11) 0.0016(11)
C114 0.0288(14) 0.0277(13) 0.0276(14) 0.0076(11) -0.0056(11) -0.0016(11)
C115 0.0260(13) 0.0291(14) 0.0310(14) 0.0090(11) -0.0044(11) 0.0010(11)
C116 0.0290(15) 0.0392(17) 0.0431(19) 0.0160(14) 0.0003(13) 0.0049(13)
C117 0.0340(17) 0.0418(19) 0.045(2) 0.0140(15) 0.0040(14) 0.0035(14)
C118 0.0368(17) 0.0394(18) 0.0352(17) 0.0134(14) 0.0025(13) -0.0005(13)
C119 0.0381(17) 0.0346(16) 0.0292(15) 0.0112(12) -0.0039(12) -0.0004(13)
C120 0.0450(17) 0.0235(13) 0.0220(13) 0.0020(10) -0.0020(12) 0.0039(12)
C121 0.0516(19) 0.0241(13) 0.0200(12) -0.0002(10) -0.0116(12) 0.0051(12)
C122 0.074(3) 0.0313(16) 0.0301(16) -0.0057(13) -0.0259(17) 0.0097(16)
C123 0.088(3) 0.0371(19) 0.0366(19) -0.0148(15) -0.027(2) 0.017(2)
C124 0.069(3) 0.0379(18) 0.0279(16) -0.0064(14) -0.0062(16) 0.0169(17)
C125 0.050(2) 0.0311(16) 0.0263(15) 0.0032(12) 0.0008(13) 0.0072(14)
C126 0.0427(19) 0.0369(18) 0.044(2) 0.0077(15) 0.0027(15) 0.0042(15)
C127 0.045(2) 0.060(3) 0.055(3) 0.008(2) 0.0009(18) 0.0147(19)
C128 0.070(3) 0.062(3) 0.063(3) -0.005(2) 0.002(2) 0.036(3)
C129 0.090(4) 0.053(3) 0.053(3) -0.019(2) -0.011(2) 0.034(3)
C100 0.061(5) 0.045(4) 0.044(4) 0.001(3) 0.006(4) 0.001(4)
C101 0.042(5) 0.026(3) 0.031(4) 0.007(3) 0.006(4) 0.005(4)
C102 0.075(6) 0.041(4) 0.031(3) 0.004(3) -0.015(4) 0.002(4)
C103 0.078(6) 0.053(5) 0.055(5) 0.004(4) -0.019(4) -0.003(4)
C104 0.057(5) 0.043(5) 0.041(5) 0.010(4) -0.001(4) 0.000(4)
C105 0.047(5) 0.050(5) 0.046(6) 0.005(5) 0.005(5) 0.003(4)
C106 0.089(7) 0.115(8) 0.087(7) -0.011(7) -0.014(6) -0.005(7)
C107 0.113(9) 0.117(9) 0.071(7) -0.026(6) -0.017(7) 0.008(8)
C108 0.070(7) 0.093(8) 0.045(6) -0.018(5) 0.004(6) -0.003(7)
C109 0.083(7) 0.073(6) 0.058(6) 0.006(5) 0.003(6) 0.006(6)
C130 0.014(2) 0.018(2) 0.013(2) 0.0008(16) 0.0018(17) -0.0039(17)
C131 0.010(2) 0.027(3) 0.016(2) 0.0020(18) -0.001(2) -0.001(2)
C132 0.008(2) 0.041(3) 0.020(2) -0.004(2) -0.0013(17) -0.003(2)
C133 0.016(2) 0.046(3) 0.021(2) -0.002(2) 0.0080(18) 0.001(2)
C134 0.032(4) 0.038(4) 0.019(3) -0.006(3) 0.011(3) 0.006(3)
C135 0.030(3) 0.022(3) 0.010(3) -0.001(2) 0.005(2) -0.002(2)
C136 0.050(3) 0.024(3) 0.015(2) 0.0004(19) -0.004(2) -0.013(2)
C137 0.058(4) 0.036(3) 0.021(3) -0.004(2) -0.006(3) -0.013(3)
C138 0.058(5) 0.049(4) 0.022(3) -0.007(3) 0.008(4) -0.010(4)
C139 0.039(4) 0.050(4) 0.030(4) -0.008(3) 0.016(3) -0.004(3)
C20 0.0212(12) 0.0274(13) 0.0244(12) 0.0055(10) -0.0059(9) -0.0020(10)
O21 0.0215(9) 0.0234(9) 0.0237(9) 0.0010(7) -0.0035(7) 0.0005(7)
C21 0.0213(12) 0.0238(12) 0.0249(12) 0.0068(10) -0.0029(9) -0.0002(9)
O22 0.0259(10) 0.0419(13) 0.0381(12) 0.0060(10) -0.0093(9) 0.0017(9)
C22 0.0227(13) 0.0360(15) 0.0297(14) 0.0071(12) -0.0081(11) -0.0042(11)
O23 0.0206(9) 0.0325(10) 0.0207(9) 0.0027(7) -0.0059(7) -0.0009(7)
C23 0.0225(12) 0.0240(12) 0.0228(12) 0.0027(9) -0.0049(9) -0.0032(9)
C200 0.031(6) 0.016(5) 0.027(6) -0.005(5) -0.003(4) -0.001(5)
C201 0.020(7) 0.020(8) 0.018(6) 0.000(6) -0.002(5) 0.004(6)
C202 0.015(4) 0.024(6) 0.019(5) 0.003(4) 0.000(4) 0.000(4)
C203 0.017(4) 0.030(5) 0.024(5) 0.005(4) -0.004(4) 0.004(4)
C204 0.028(5) 0.029(6) 0.020(5) 0.001(5) -0.004(4) 0.011(5)
C205 0.020(5) 0.021(5) 0.024(5) 0.003(4) 0.003(4) -0.003(4)
C206 0.038(6) 0.035(6) 0.028(6) 0.009(5) -0.001(5) 0.005(5)
C207 0.042(6) 0.040(6) 0.023(5) 0.000(5) 0.006(5) 0.015(5)
C208 0.030(6) 0.052(7) 0.038(7) 0.009(6) 0.010(5) 0.008(6)
C209 0.019(5) 0.041(6) 0.038(6) 0.008(5) 0.003(5) 0.008(5)
C210 0.0218(17) 0.023(2) 0.028(2) 0.0023(16) -0.0077(16) -0.0013(15)
C211 0.0183(18) 0.023(3) 0.026(3) 0.004(2) -0.0052(18) -0.002(2)
C212 0.0251(19) 0.028(2) 0.0273(19) -0.0046(18) -0.0010(14) -0.0026(17)
C213 0.0264(18) 0.037(2) 0.030(2) -0.0065(17) 0.0002(15) -0.0025(17)
C214 0.024(2) 0.033(2) 0.0286(19) 0.0024(17) -0.0047(16) -0.0015(17)
C215 0.0228(14) 0.0261(15) 0.0288(16) 0.0023(13) -0.0079(12) -0.0015(12)
C216 0.0265(18) 0.035(2) 0.033(2) 0.0092(16) -0.0093(15) -0.0065(15)
C217 0.0245(18) 0.043(2) 0.040(2) 0.0118(18) -0.0093(16) -0.0092(16)
C218 0.025(2) 0.055(3) 0.034(2) 0.011(2) -0.0004(18) -0.0049(18)
C219 0.028(2) 0.048(3) 0.036(2) 0.004(2) 0.0000(18) -0.0039(18)
C220 0.0248(13) 0.0382(16) 0.0338(15) 0.0043(12) -0.0076(11) -0.0075(12)
C221 0.0230(13) 0.0415(17) 0.0324(15) 0.0068(12) -0.0092(11) -0.0095(12)
C222 0.0286(15) 0.049(2) 0.0367(17) 0.0066(14) -0.0115(13) -0.0098(14)
C223 0.0346(17) 0.062(2) 0.0374(18) 0.0033(16) -0.0131(14) -0.0157(16)
C224 0.0321(16) 0.053(2) 0.0382(18) -0.0036(15) -0.0030(13) -0.0152(15)
C225 0.0304(15) 0.0400(17) 0.0339(16) -0.0005(13) -0.0001(12) -0.0078(13)
C226 0.0378(18) 0.0407(19) 0.048(2) -0.0048(16) -0.0008(15) -0.0026(15)
C227 0.054(2) 0.038(2) 0.063(3) -0.0078(19) 0.001(2) -0.0028(17)
C228 0.060(3) 0.051(2) 0.065(3) -0.017(2) -0.005(2) -0.016(2)
C229 0.053(2) 0.060(3) 0.057(3) -0.015(2) -0.011(2) -0.019(2)
C230 0.0320(14) 0.0268(13) 0.0222(12) 0.0042(10) -0.0068(10) -0.0032(11)
C231 0.0297(13) 0.0246(12) 0.0223(12) 0.0037(10) -0.0095(10) -0.0058(10)
C232 0.0322(14) 0.0300(14) 0.0264(13) 0.0076(11) -0.0107(11) -0.0038(11)
C233 0.0421(17) 0.0363(16) 0.0302(15) 0.0121(12) -0.0156(13) -0.0079(13)
C234 0.0464(18) 0.0322(15) 0.0254(14) 0.0068(11) -0.0134(13) -0.0086(13)
C235 0.0433(17) 0.0299(15) 0.0221(13) 0.0025(11) -0.0069(12) -0.0031(12)
C236 0.050(2) 0.0440(19) 0.0274(16) 0.0018(14) -0.0015(14) 0.0036(16)
C237 0.066(3) 0.057(2) 0.0212(15) -0.0003(15) 0.0012(16) 0.000(2)
C238 0.068(3) 0.058(2) 0.0272(17) 0.0051(16) -0.0110(17) -0.001(2)
C239 0.066(2) 0.047(2) 0.0252(15) 0.0065(14) -0.0168(16) -0.0074(18)
C30 0.0327(14) 0.0222(13) 0.0293(14) 0.0008(10) -0.0035(11) -0.0017(11)
O31 0.0415(12) 0.0297(11) 0.0221(9) 0.0009(8) -0.0090(9) -0.0090(9)
C31 0.0442(17) 0.0238(13) 0.0274(14) -0.0035(11) -0.0003(12) -0.0081(12)
O32 0.0624(18) 0.0256(12) 0.0601(18) -0.0055(12) 0.0007(14) -0.0045(11)
C32 0.0390(18) 0.0266(15) 0.0460(19) 0.0033(14) 0.0041(14) 0.0002(13)
O33 0.0293(10) 0.0229(9) 0.0228(9) 0.0042(7) -0.0004(7) -0.0005(7)
C33 0.0228(12) 0.0269(13) 0.0246(13) 0.0037(10) -0.0038(10) -0.0035(10)
C300 0.031(3) 0.025(2) 0.029(3) 0.000(2) -0.010(2) 0.001(2)
C301 0.028(3) 0.020(2) 0.026(3) 0.000(2) -0.003(2) 0.000(2)
C302 0.032(3) 0.024(2) 0.025(2) -0.0012(18) -0.005(2) 0.003(2)
C303 0.041(3) 0.027(3) 0.029(3) 0.004(2) -0.009(2) -0.001(2)
C304 0.034(4) 0.027(3) 0.032(4) 0.002(3) 0.000(3) 0.001(3)
C305 0.026(3) 0.021(2) 0.031(3) -0.003(2) -0.002(2) -0.003(2)
C306 0.027(3) 0.031(3) 0.042(3) -0.001(2) -0.003(2) -0.001(2)
C307 0.032(3) 0.043(3) 0.049(4) -0.002(3) -0.001(3) 0.001(3)
C308 0.041(4) 0.052(4) 0.038(4) 0.003(3) 0.002(3) 0.008(3)
C309 0.048(4) 0.036(3) 0.031(3) 0.002(2) 0.000(3) 0.000(3)
C310 0.026(3) 0.022(3) 0.030(3) 0.000(2) -0.009(2) 0.003(2)
C311 0.026(4) 0.026(3) 0.027(3) 0.001(3) -0.008(3) 0.005(3)
C312 0.032(3) 0.036(4) 0.034(4) -0.001(3) -0.011(3) 0.009(3)
C313 0.028(3) 0.037(4) 0.044(4) -0.007(3) -0.012(3) 0.007(3)
C314 0.029(3) 0.028(3) 0.037(4) -0.009(3) 0.000(3) -0.001(3)
C315 0.026(5) 0.025(4) 0.031(5) 0.003(3) -0.003(3) -0.001(3)
C316 0.035(3) 0.036(3) 0.031(3) 0.000(3) 0.000(3) 0.000(3)
C317 0.048(4) 0.053(5) 0.028(4) 0.002(3) 0.007(3) -0.001(4)
C318 0.040(5) 0.060(5) 0.044(5) -0.001(4) 0.009(4) -0.002(4)
C319 0.038(4) 0.047(4) 0.040(4) -0.002(4) 0.000(4) 0.000(3)
C320 0.038(2) 0.061(3) 0.054(2) 0.005(2) 0.0025(17) 0.0176(19)
C321 0.044(2) 0.045(2) 0.052(2) 0.0047(17) 0.0019(17) 0.0166(17)
C322 0.067(3) 0.053(3) 0.075(3) 0.016(2) 0.007(3) 0.026(2)
C323 0.086(4) 0.055(3) 0.083(4) 0.023(3) 0.011(3) 0.031(3)
C324 0.057(3) 0.061(3) 0.062(3) 0.012(2) 0.010(2) 0.026(2)
C325 0.041(2) 0.077(3) 0.052(3) -0.004(2) 0.0108(18) 0.013(2)
C326 0.040(2) 0.104(4) 0.059(3) 0.007(3) 0.002(2) 0.001(3)
C327 0.054(3) 0.138(6) 0.059(3) 0.010(3) -0.010(2) 0.009(3)
C328 0.058(4) 0.164(8) 0.069(4) -0.015(5) -0.001(3) 0.021(4)
C329 0.085(4) 0.108(5) 0.066(4) 0.008(3) 0.004(3) 0.046(4)
C330 0.0341(15) 0.0258(13) 0.0291(14) 0.0061(11) -0.0060(11) -0.0037(11)
C331 0.0252(13) 0.0247(13) 0.0264(13) 0.0063(10) -0.0045(10) -0.0017(10)
C332 0.0381(16) 0.0276(14) 0.0304(15) 0.0059(11) -0.0068(12) -0.0070(12)
C333 0.0402(17) 0.0285(15) 0.0381(17) 0.0076(13) -0.0050(13) -0.0093(13)
C334 0.0399(17) 0.0285(15) 0.0299(15) 0.0079(12) 0.0011(12) 0.0000(12)
C335 0.0379(16) 0.0289(14) 0.0280(14) 0.0043(11) -0.0023(12) 0.0005(12)
C336 0.064(2) 0.0334(17) 0.0333(17) 0.0003(14) -0.0090(16) -0.0047(16)
C337 0.076(3) 0.047(2) 0.0298(17) -0.0012(15) -0.0078(18) 0.005(2)
C338 0.068(3) 0.046(2) 0.0285(17) 0.0101(15) 0.0051(17) 0.0039(19)
C339 0.053(2) 0.0388(18) 0.0352(18) 0.0117(14) 0.0055(15) -0.0030(16)
S1 0.0416(4) 0.0228(3) 0.0202(3) 0.0039(2) -0.0094(3) -0.0013(3)
O1 0.0375(12) 0.0410(12) 0.0208(10) 0.0069(9) -0.0086(8) 0.0033(9)
C1 0.0268(18) 0.056(3) 0.123(5) 0.018(3) -0.018(2) -0.0068(17)
C2 0.065(3) 0.050(2) 0.059(3) 0.0149(19) -0.037(2) -0.023(2)
S2 0.0285(4) 0.0346(4) 0.0614(6) 0.0151(4) -0.0167(4) -0.0072(3)
O2 0.0238(10) 0.0352(12) 0.0453(13) 0.0039(10) -0.0113(9) 0.0004(9)
C3 0.0441(18) 0.0355(16) 0.0261(14) 0.0044(12) -0.0044(13) 0.0041(14)
C4 0.066(2) 0.0343(17) 0.0293(15) 0.0035(13) -0.0228(16) -0.0094(16)
S3 0.0344(8) 0.0468(10) 0.0488(10) 0.0033(8) -0.0086(7) 0.0081(7)
O3 0.031(3) 0.101(5) 0.039(3) 0.006(3) -0.004(2) 0.021(3)
C5 0.035(4) 0.028(3) 0.078(6) -0.002(3) -0.012(4) 0.004(3)
C6 0.050(5) 0.063(5) 0.058(5) -0.016(4) -0.023(4) 0.018(4)
O4 0.050(3) 0.050(3) 0.037(3) 0.003(2) -0.016(2) -0.019(2)
C41 0.068(5) 0.041(4) 0.043(4) 0.004(3) -0.030(4) -0.029(4)
C42 0.062(5) 0.051(5) 0.052(5) -0.004(4) -0.026(4) -0.031(4)

loop_
_atom_type_symbol
_atom_type_description
_atom_type_scat_dispersion_real
_atom_type_scat_dispersion_imag
_atom_type_scat_source
C C 0.0033 0.0016 'International Tables Vol C Tables 4.2.6.8 and 6.1.1.4'
H H 0.0000 0.0000 'International Tables Vol C Tables 4.2.6.8 and 6.1.1.4'
O O 0.0106 0.0060 'International Tables Vol C Tables 4.2.6.8 and 6.1.1.4'
S S 0.1246 0.1234 'International Tables Vol C Tables 4.2.6.8 and 6.1.1.4'
Yb Yb -0.3850 5.5486 'International Tables Vol C Tables 4.2.6.8 and 6.1.1.4'
D D 0.0000 0.0000 'International Tables Vol C Tables 4.2.6.8 and 6.1.1.4'

loop_
_geom_angle_atom_site_label_1
_geom_angle_atom_site_label_2
_geom_angle_atom_site_label_3
_geom_angle
O21 Yb1 O23 72.77(7)
O21 Yb1 O1 100.25(8)
O23 Yb1 O1 150.51(8)
O21 Yb1 O13 135.17(8)
O23 Yb1 O13 73.62(8)
O1 Yb1 O13 94.66(8)
O21 Yb1 O2 153.81(8)
O23 Yb1 O2 121.18(8)
O1 Yb1 O2 77.65(9)
O13 Yb1 O2 70.72(8)
O21 Yb1 O33 88.24(7)
O23 Yb1 O33 69.91(7)
O1 Yb1 O33 139.41(8)
O13 Yb1 O33 106.98(7)
O2 Yb1 O33 77.79(8)
O21 Yb1 O31 74.56(8)
O23 Yb1 O31 128.05(8)
O1 Yb1 O31 74.39(8)
O13 Yb1 O31 150.22(8)
O2 Yb1 O31 79.83(9)
O33 Yb1 O31 69.82(7)
O21 Yb1 O11 73.15(7)
O23 Yb1 O11 78.75(7)
O1 Yb1 O11 71.85(8)
O13 Yb1 O11 71.90(7)
O2 Yb1 O11 128.80(8)
O33 Yb1 O11 147.20(8)
O31 Yb1 O11 127.34(7)
O21 Yb1 S2 134.13(5)
O23 Yb1 S2 128.93(5)
O1 Yb1 S2 76.82(6)
O13 Yb1 S2 90.35(6)
O2 Yb1 S2 19.70(6)
O33 Yb1 S2 69.31(6)
O31 Yb1 S2 60.41(6)
O11 Yb1 S2 142.17(6)
C13 C10 C11 118.2(3)
C13 C10 C12 122.6(3)
C11 C10 C12 119.1(3)
C11 O11 Yb1 133.71(18)
O11 C11 C10 123.0(3)
O11 C11 C111 115.8(2)
C10 C11 C111 121.1(2)
O12 C12 C10 122.2(3)
O12 C12 C121 117.7(3)
C10 C12 C121 120.1(3)
C13 O13 Yb1 133.8(2)
O13 C13 C10 123.8(3)
O13 C13 C131 109.5(4)
C10 C13 C131 126.5(4)
O13 C13 C101 123.7(4)
C10 C13 C101 111.4(4)
C111 C110 C115 121.3(3)
C111 C110 H110 119.3
C115 C110 H110 119.3
C110 C111 C112 119.5(3)
C110 C111 C11 120.5(3)
C112 C111 C11 119.5(3)
C113 C112 C111 120.6(3)
C113 C112 H112 119.7
C111 C112 H112 119.7
C112 C113 C114 120.5(3)
C112 C113 H113 119.7
C114 C113 H113 119.7
C119 C114 C113 121.6(3)
C119 C114 C115 119.1(3)
C113 C114 C115 119.3(3)
C110 C115 C116 122.3(3)
C110 C115 C114 118.5(3)
C116 C115 C114 119.2(3)
C117 C116 C115 120.4(3)
C117 C116 H116 119.8
C115 C116 H116 119.8
C116 C117 C118 120.4(3)
C116 C117 H117 119.8
C118 C117 H117 119.8
C119 C118 C117 120.5(3)
C119 C118 H118 119.8
C117 C118 H118 119.8
C118 C119 C114 120.4(3)
C118 C119 H119 119.8
C114 C119 H119 119.8
C121 C120 C125 121.0(3)
C121 C120 H120 119.5
C125 C120 H120 119.5
C120 C121 C122 120.2(3)
C120 C121 C12 121.7(3)
C122 C121 C12 117.8(3)
C123 C122 C121 119.6(4)
C123 C122 H122 120.2
C121 C122 H122 120.2
C122 C123 C124 121.7(4)
C122 C123 H123 119.1
C124 C123 H123 119.1
C123 C124 C129 123.2(4)
C123 C124 C125 118.7(3)
C129 C124 C125 118.0(4)
C126 C125 C120 121.5(3)
C126 C125 C124 119.8(3)
C120 C125 C124 118.6(4)
C127 C126 C125 119.9(4)
C127 C126 H126 120.1
C125 C126 H126 120.1
C126 C127 C128 120.5(5)
C126 C127 H127 119.8
C128 C127 H127 119.8
C129 C128 C127 121.0(4)
C129 C128 H128 119.5
C127 C128 H128 119.5
C128 C129 C124 120.8(5)
C128 C129 H129 119.6
C124 C129 H129 119.6
C101 C100 C105 116.9(11)
C101 C100 H100 121.5
C105 C100 H100 121.5
C100 C101 C102 120.0(9)
C100 C101 C13 116.0(9)
C102 C101 C13 123.9(8)
C103 C102 C101 122.8(10)
C103 C102 H102 118.6
C101 C102 H102 118.6
C104 C103 C102 116.0(11)
C104 C103 H103 122.0
C102 C103 H103 122.0
C103 C104 C105 129.0(12)
C103 C104 C109 114.6(11)
C105 C104 C109 116.4(11)
C104 C105 C106 130.1(13)
C104 C105 C100 115.2(10)
C106 C105 C100 114.7(12)
C105 C106 C107 108.5(16)
C105 C106 H106 125.8
C107 C106 H106 125.8
C108 C107 C106 130.9(18)
C108 C107 H107 114.6
C106 C107 H107 114.6
C109 C108 C107 121.9(15)
C109 C108 H108 119.1
C107 C108 H108 119.1
C108 C109 C104 112.2(14)
C108 C109 H109 123.9
C104 C109 H109 123.9
C135 C130 C131 121.7(6)
C135 C130 H130 119.2
C131 C130 H130 119.2
C130 C131 C132 121.2(6)
C130 C131 C13 114.2(5)
C132 C131 C13 124.2(6)
C133 C132 C131 118.0(6)
C133 C132 H132 121.0
C131 C132 H132 121.0
C132 C133 C134 124.2(6)
C132 C133 H133 117.9
C134 C133 H133 117.9
C139 C134 C133 127.2(8)
C139 C134 C135 118.2(9)
C133 C134 C135 114.6(6)
C130 C135 C136 124.2(6)
C130 C135 C134 120.3(6)
C136 C135 C134 115.5(6)
C137 C136 C135 124.5(7)
C137 C136 H136 117.8
C135 C136 H136 117.8
C136 C137 C138 117.9(8)
C136 C137 H137 121.1
C138 C137 H137 121.1
C139 C138 C137 120.0(8)
C139 C138 H138 120.0
C137 C138 H138 120.0
C134 C139 C138 124.0(9)
C134 C139 H139 118.0
C138 C139 H139 118.0
C21 C20 C23 119.9(2)
C21 C20 C22 120.4(3)
C23 C20 C22 119.6(3)
C21 O21 Yb1 131.34(18)
O21 C21 C20 123.6(2)
O21 C21 C211 111.2(4)
C20 C21 C211 125.2(4)
O21 C21 C201 122.3(10)
C20 C21 C201 113.2(10)
O22 C22 C20 122.4(3)
O22 C22 C221 119.7(3)
C20 C22 C221 117.9(3)
C23 O23 Yb1 137.49(18)
O23 C23 C20 122.6(3)
O23 C23 C231 114.7(2)
C20 C23 C231 122.7(2)
C201 C200 C205 121.3(18)
C201 C200 H200 119.3
C205 C200 H200 119.3
C200 C201 C202 122(2)
C200 C201 C21 111.4(17)
C202 C201 C21 126.8(17)
C203 C202 C201 118.4(17)
C203 C202 H202 120.8
C201 C202 H202 120.8
C202 C203 C204 120.9(14)
C202 C203 H203 119.6
C204 C203 H203 119.6
C205 C204 C203 119.8(13)
C205 C204 C209 121.7(15)
C203 C204 C209 118.5(14)
C204 C205 C206 118.3(14)
C204 C205 C200 118.0(13)
C206 C205 C200 123.8(15)
C207 C206 C205 119.8(15)
C207 C206 H206 120.1
C205 C206 H206 120.1
C208 C207 C206 121.5(14)
C208 C207 H207 119.2
C206 C207 H207 119.2
C209 C208 C207 120.1(16)
C209 C208 H208 119.9
C207 C208 H208 119.9
C208 C209 C204 118.5(17)
C208 C209 H209 120.8
C204 C209 H209 120.8
C211 C210 C215 121.0(5)
C211 C210 H210 119.5
C215 C210 H210 119.5
C210 C211 C212 118.8(6)
C210 C211 C21 121.8(5)
C212 C211 C21 118.8(5)
C213 C212 C211 121.4(5)
C213 C212 H212 119.3
C211 C212 H212 119.3
C212 C213 C214 120.8(4)
C212 C213 H213 119.6
C214 C213 H213 119.6
C213 C214 C215 119.1(4)
C213 C214 C219 122.7(4)
C215 C214 C219 118.2(5)
C214 C215 C216 119.2(5)
C214 C215 C210 118.9(4)
C216 C215 C210 121.8(5)
C217 C216 C215 120.8(4)
C217 C216 H216 119.6
C215 C216 H216 119.6
C216 C217 C218 120.4(4)
C216 C217 H217 119.8
C218 C217 H217 119.8
C219 C218 C217 120.3(5)
C219 C218 H218 119.8
C217 C218 H218 119.8
C218 C219 C214 121.1(5)
C218 C219 H219 119.5
C214 C219 H219 119.5
C221 C220 C225 120.7(3)
C221 C220 H220 119.7
C225 C220 H220 119.7
C220 C221 C222 119.9(3)
C220 C221 C22 120.9(3)
C222 C221 C22 119.1(3)
C223 C222 C221 120.0(4)
C223 C222 H222 120.0
C221 C222 H222 120.0
C222 C223 C224 121.5(3)
C222 C223 H223 119.2
C224 C223 H223 119.2
C223 C224 C225 119.1(3)
C223 C224 C229 123.0(4)
C225 C224 C229 117.9(4)
C224 C225 C226 119.8(3)
C224 C225 C220 118.7(3)
C226 C225 C220 121.4(3)
C227 C226 C225 119.9(4)
C227 C226 H226 120.1
C225 C226 H226 120.1
C226 C227 C228 120.6(4)
C226 C227 H227 119.7
C228 C227 H227 119.7
C229 C228 C227 120.6(4)
C229 C228 H228 119.7
C227 C228 H228 119.7
C228 C229 C224 121.2(4)
C228 C229 H229 119.4
C224 C229 H229 119.4
C231 C230 C235 121.6(3)
C231 C230 H230 119.2
C235 C230 H230 119.2
C230 C231 C232 119.0(3)
C230 C231 C23 117.9(3)
C232 C231 C23 122.9(3)
C233 C232 C231 120.6(3)
C233 C232 H232 119.7
C231 C232 H232 119.7
C232 C233 C234 121.0(3)
C232 C233 H233 119.5
C234 C233 H233 119.5
C235 C234 C233 118.9(3)
C235 C234 C239 119.1(3)
C233 C234 C239 122.0(3)
C234 C235 C236 119.1(3)
C234 C235 C230 119.0(3)
C236 C235 C230 121.8(3)
C237 C236 C235 120.1(4)
C237 C236 H236 119.9
C235 C236 H236 119.9
C236 C237 C238 120.3(4)
C236 C237 H237 119.8
C238 C237 H237 119.8
C239 C238 C237 120.9(4)
C239 C238 H238 119.5
C237 C238 H238 119.5
C238 C239 C234 120.4(4)
C238 C239 H239 119.8
C234 C239 H239 119.8
C31 C30 C33 119.2(3)
C31 C30 C32 120.1(3)
C33 C30 C32 120.7(3)
C31 O31 Yb1 128.3(2)
O31 C31 C30 124.0(3)
O31 C31 C301 108.0(4)
C30 C31 C301 127.9(4)
O31 C31 C311 120.5(4)
C30 C31 C311 113.7(4)
O32 C32 C30 122.4(4)
O32 C32 C321 118.8(3)
C30 C32 C321 118.7(3)
C33 O33 Yb1 135.89(18)
O33 C33 C30 124.1(3)
O33 C33 C331 114.5(2)
C30 C33 C331 121.4(3)
C301 C300 C305 121.0(6)
C301 C300 H300 119.5
C305 C300 H300 119.5
C300 C301 C302 119.8(6)
C300 C301 C31 117.1(6)
C302 C301 C31 121.7(6)
C303 C302 C301 119.9(6)
C303 C302 H302 120.1
C301 C302 H302 120.1
C302 C303 C304 120.7(7)
C302 C303 H303 119.7
C304 C303 H303 119.7
C305 C304 C309 119.3(8)
C305 C304 C303 119.4(7)
C309 C304 C303 121.2(9)
C304 C305 C306 119.3(7)
C304 C305 C300 118.9(6)
C306 C305 C300 121.8(6)
C307 C306 C305 119.9(7)
C307 C306 H306 120.1
C305 C306 H306 120.1
C306 C307 C308 120.5(7)
C306 C307 H307 119.8
C308 C307 H307 119.7
C309 C308 C307 121.6(8)
C309 C308 H308 119.2
C307 C308 H308 119.2
C308 C309 C304 119.4(8)
C308 C309 H309 120.3
C304 C309 H309 120.3
C311 C310 C315 121.8(8)
C311 C310 H310 119.1
C315 C310 H310 119.1
C310 C311 C312 119.4(8)
C310 C311 C31 112.0(7)
C312 C311 C31 128.3(7)
C313 C312 C311 121.3(8)
C313 C312 H312 119.3
C311 C312 H312 119.3
C312 C313 C314 119.8(8)
C312 C313 H313 120.1
C314 C313 H313 120.1
C313 C314 C319 120.8(8)
C313 C314 C315 121.0(9)
C319 C314 C315 118.1(9)
C316 C315 C314 120.8(9)
C316 C315 C310 122.5(9)
C314 C315 C310 116.6(10)
C315 C316 C317 120.8(8)
C315 C316 H316 119.6
C317 C316 H316 119.6
C316 C317 C318 118.9(9)
C316 C317 H317 120.5
C318 C317 H317 120.5
C319 C318 C317 121.5(9)
C319 C318 H318 119.2
C317 C318 H318 119.2
C318 C319 C314 119.8(9)
C318 C319 H319 120.1
C314 C319 H319 120.1
C321 C320 C325 121.5(5)
C321 C320 H320 119.3
C325 C320 H320 119.3
C320 C321 C322 120.1(5)
C320 C321 C32 121.7(4)
C322 C321 C32 118.0(5)
C323 C322 C321 119.4(6)
C323 C322 H322 120.3
C321 C322 H322 120.3
C324 C323 C322 120.3(5)
C324 C323 H323 119.9
C322 C323 H323 119.9
C323 C324 C325 123.3(5)
C323 C324 C329 120.8(6)
C325 C324 C329 115.9(6)
C326 C325 C324 124.0(6)
C326 C325 C320 120.7(5)
C324 C325 C320 115.4(5)
C325 C326 C327 117.9(6)
C325 C326 H326 121.0
C327 C326 H326 121.0
C326 C327 C328 120.3(7)
C326 C327 H327 119.9
C328 C327 H327 119.9
C329 C328 C327 123.4(7)
C329 C328 H328 118.3
C327 C328 H328 118.3
C328 C329 C324 118.6(7)
C328 C329 H329 120.7
C324 C329 H329 120.7
C331 C330 C335 121.6(3)
C331 C330 H330 119.2
C335 C330 H330 119.2
C330 C331 C332 119.7(3)
C330 C331 C33 118.3(3)
C332 C331 C33 121.6(3)
C333 C332 C331 119.9(3)
C333 C332 H332 120.1
C331 C332 H332 120.1
C332 C333 C334 121.0(3)
C332 C333 H333 119.5
C334 C333 H333 119.5
C333 C334 C335 119.2(3)
C333 C334 C339 122.4(3)
C335 C334 C339 118.4(3)
C336 C335 C330 122.6(3)
C336 C335 C334 118.8(3)
C330 C335 C334 118.6(3)
C337 C336 C335 121.2(4)
C337 C336 H336 119.4
C335 C336 H336 119.4
C336 C337 C338 120.0(4)
C336 C337 H337 120.0
C338 C337 H337 120.0
C339 C338 C337 120.7(3)
C339 C338 H338 119.6
C337 C338 H338 119.6
C338 C339 C334 120.9(4)
C338 C339 H339 119.6
C334 C339 H339 119.6
O1 S1 C3 106.17(14)
O1 S1 C4 103.77(17)
C3 S1 C4 98.89(19)
S1 O1 Yb1 142.51(14)
S2 C1 D1A 109.5
S2 C1 D1B 109.5
D1A C1 D1B 109.5
S2 C1 D1C 109.5
D1A C1 D1C 109.5
D1B C1 D1C 109.5
S2 C2 D2A 109.5
S2 C2 D2B 109.5
D2A C2 D2B 109.5
S2 C2 D2C 109.5
D2A C2 D2C 109.5
D2B C2 D2C 109.5
O2 S2 C1 102.8(2)
O2 S2 C2 105.60(17)
C1 S2 C2 97.7(3)
O2 S2 Yb1 30.43(9)
C1 S2 Yb1 133.15(18)
C2 S2 Yb1 99.20(14)
S2 O2 Yb1 129.87(14)
S1 C3 D3A 109.5
S1 C3 D3B 109.5
D3A C3 D3B 109.5
S1 C3 D3C 109.5
D3A C3 D3C 109.5
D3B C3 D3C 109.5
S1 C4 D4A 109.5
S1 C4 D4B 109.5
D4A C4 D4B 109.5
S1 C4 D4C 109.5
D4A C4 D4C 109.5
D4B C4 D4C 109.5
O3 S3 C5 109.7(4)
O3 S3 C6 105.9(5)
C5 S3 C6 97.1(4)
S3 C5 D5A 109.5
S3 C5 D5B 109.5
D5A C5 D5B 109.5
S3 C5 D5C 109.5
D5A C5 D5C 109.5
D5B C5 D5C 109.5
S3 C6 D6A 109.5
S3 C6 D6B 109.5
D6A C6 D6B 109.5
S3 C6 D6C 109.5
D6A C6 D6C 109.5
D6B C6 D6C 109.5
C41 O4 H4 109.5
O4 C41 C42 118.6(8)
O4 C41 H41A 107.7
C42 C41 H41A 107.7
O4 C41 H41B 107.7
C42 C41 H41B 107.7
H41A C41 H41B 107.1
C41 C42 H42A 109.5
C41 C42 H42B 109.5
H42A C42 H42B 109.5
C41 C42 H42C 109.5
H42A C42 H42C 109.5
H42B C42 H42C 109.5
C51 O5 H5 109.5
O5 C51 C52 110.8(11)
O5 C51 H51A 109.5
C52 C51 H51A 109.5
O5 C51 H51B 109.5
C52 C51 H51B 109.5
H51A C51 H51B 108.1
C51 C52 H52A 109.5
C51 C52 H52B 109.5
H52A C52 H52B 109.5
C51 C52 H52C 109.5
H52A C52 H52C 109.5
H52B C52 H52C 109.5

loop_
_geom_bond_atom_site_label_1
_geom_bond_atom_site_label_2
_geom_bond_distance
Yb1 O21 2.2665(19)
Yb1 O23 2.2764(19)
Yb1 O1 2.278(2)
Yb1 O13 2.280(2)
Yb1 O2 2.286(2)
Yb1 O33 2.304(2)
Yb1 O31 2.324(2)
Yb1 O11 2.368(2)
Yb1 S2 3.4634(8)
C10 C13 1.426(4)
C10 C11 1.446(4)
C10 C12 1.468(4)
O11 C11 1.248(3)
C11 C111 1.492(4)
O12 C12 1.232(4)
C12 C121 1.504(5)
O13 C13 1.255(4)
C13 C131 1.519(8)
C13 C101 1.525(10)
C110 C111 1.370(4)
C110 C115 1.415(4)
C110 H110 0.9500
C111 C112 1.422(4)
C112 C113 1.364(4)
C112 H112 0.9500
C113 C114 1.418(4)
C113 H113 0.9500
C114 C119 1.416(4)
C114 C115 1.422(4)
C115 C116 1.416(4)
C116 C117 1.368(5)
C116 H116 0.9500
C117 C118 1.415(5)
C117 H117 0.9500
C118 C119 1.368(5)
C118 H118 0.9500
C119 H119 0.9500
C120 C121 1.363(5)
C120 C125 1.425(5)
C120 H120 0.9500
C121 C122 1.425(4)
C122 C123 1.370(6)
C122 H122 0.9500
C123 C124 1.406(7)
C123 H123 0.9500
C124 C129 1.422(6)
C124 C125 1.429(5)
C125 C126 1.415(6)
C126 C127 1.386(5)
C126 H126 0.9500
C127 C128 1.391(8)
C127 H127 0.9500
C128 C129 1.372(8)
C128 H128 0.9500
C129 H129 0.9500
C100 C101 1.340(13)
C100 C105 1.557(15)
C100 H100 0.9500
C101 C102 1.450(14)
C102 C103 1.362(13)
C102 H102 0.9500
C103 C104 1.330(15)
C103 H103 0.9500
C104 C105 1.335(17)
C104 C109 1.592(17)
C105 C106 1.349(18)
C106 C107 1.37(2)
C106 H106 0.9500
C107 C108 1.34(2)
C107 H107 0.9500
C108 C109 1.326(18)
C108 H108 0.9500
C109 H109 0.9500
C130 C135 1.377(7)
C130 C131 1.377(8)
C130 H130 0.9500
C131 C132 1.395(8)
C132 C133 1.383(7)
C132 H132 0.9500
C133 C134 1.430(12)
C133 H133 0.9500
C134 C139 1.358(10)
C134 C135 1.468(11)
C135 C136 1.427(9)
C136 C137 1.364(9)
C136 H136 0.9500
C137 C138 1.397(14)
C137 H137 0.9500
C138 C139 1.381(15)
C138 H138 0.9500
C139 H139 0.9500
C20 C21 1.419(4)
C20 C23 1.439(4)
C20 C22 1.484(4)
O21 C21 1.265(3)
C21 C211 1.523(9)
C21 C201 1.53(3)
O22 C22 1.228(4)
C22 C221 1.497(5)
O23 C23 1.254(3)
C23 C231 1.498(4)
C200 C201 1.33(2)
C200 C205 1.45(2)
C200 H200 0.9500
C201 C202 1.42(3)
C202 C203 1.373(17)
C202 H202 0.9500
C203 C204 1.44(2)
C203 H203 0.9500
C204 C205 1.38(2)
C204 C209 1.44(2)
C205 C206 1.40(2)
C206 C207 1.389(19)
C206 H206 0.9500
C207 C208 1.39(3)
C207 H207 0.9500
C208 C209 1.36(2)
C208 H208 0.9500
C209 H209 0.9500
C210 C211 1.376(8)
C210 C215 1.429(7)
C210 H210 0.9500
C211 C212 1.412(8)
C212 C213 1.368(6)
C212 H212 0.9500
C213 C214 1.402(7)
C213 H213 0.9500
C214 C215 1.414(7)
C214 C219 1.431(7)
C215 C216 1.414(6)
C216 C217 1.367(6)
C216 H216 0.9500
C217 C218 1.405(7)
C217 H217 0.9500
C218 C219 1.358(7)
C218 H218 0.9500
C219 H219 0.9500
C220 C221 1.376(5)
C220 C225 1.427(5)
C220 H220 0.9500
C221 C222 1.422(4)
C222 C223 1.362(5)
C222 H222 0.9500
C223 C224 1.412(6)
C223 H223 0.9500
C224 C225 1.416(5)
C224 C229 1.421(6)
C225 C226 1.418(5)
C226 C227 1.368(6)
C226 H226 0.9500
C227 C228 1.398(7)
C227 H227 0.9500
C228 C229 1.355(7)
C228 H228 0.9500
C229 H229 0.9500
C230 C231 1.374(4)
C230 C235 1.421(4)
C230 H230 0.9500
C231 C232 1.427(4)
C232 C233 1.372(4)
C232 H232 0.9500
C233 C234 1.419(5)
C233 H233 0.9500
C234 C235 1.418(5)
C234 C239 1.425(5)
C235 C236 1.418(5)
C236 C237 1.376(5)
C236 H236 0.9500
C237 C238 1.410(6)
C237 H237 0.9500
C238 C239 1.355(6)
C238 H238 0.9500
C239 H239 0.9500
C30 C31 1.419(4)
C30 C33 1.425(4)
C30 C32 1.489(4)
O31 C31 1.261(4)
C31 C301 1.478(7)
C31 C311 1.593(9)
O32 C32 1.218(5)
C32 C321 1.496(6)
O33 C33 1.258(3)
C33 C331 1.499(4)
C300 C301 1.358(9)
C300 C305 1.434(9)
C300 H300 0.9500
C301 C302 1.435(9)
C302 C303 1.372(8)
C302 H302 0.9500
C303 C304 1.422(11)
C303 H303 0.9500
C304 C305 1.403(13)
C304 C309 1.417(11)
C305 C306 1.412(8)
C306 C307 1.368(9)
C306 H306 0.9500
C307 C308 1.381(12)
C307 H307 0.9500
C308 C309 1.358(11)
C308 H308 0.9500
C309 H309 0.9500
C310 C311 1.369(11)
C310 C315 1.442(12)
C310 H310 0.9500
C311 C312 1.410(11)
C312 C313 1.376(11)
C312 H312 0.9500
C313 C314 1.401(12)
C313 H313 0.9500
C314 C319 1.427(13)
C314 C315 1.430(14)
C315 C316 1.366(14)
C316 C317 1.385(10)
C316 H316 0.9500
C317 C318 1.425(16)
C317 H317 0.9500
C318 C319 1.354(15)
C318 H318 0.9500
C319 H319 0.9500
C320 C321 1.336(7)
C320 C325 1.469(7)
C320 H320 0.9500
C321 C322 1.436(6)
C322 C323 1.379(9)
C322 H322 0.9500
C323 C324 1.355(9)
C323 H323 0.9500
C324 C325 1.404(8)
C324 C329 1.491(9)
C325 C326 1.380(8)
C326 C327 1.391(8)
C326 H326 0.9500
C327 C328 1.400(11)
C327 H327 0.9500
C328 C329 1.329(11)
C328 H328 0.9500
C329 H329 0.9500
C330 C331 1.370(4)
C330 C335 1.415(4)
C330 H330 0.9500
C331 C332 1.424(4)
C332 C333 1.375(4)
C332 H332 0.9500
C333 C334 1.414(5)
C333 H333 0.9500
C334 C335 1.420(5)
C334 C339 1.422(5)
C335 C336 1.411(5)
C336 C337 1.359(5)
C336 H336 0.9500
C337 C338 1.407(6)
C337 H337 0.9500
C338 C339 1.353(6)
C338 H338 0.9500
C339 H339 0.9500
S1 O1 1.518(2)
S1 C3 1.775(4)
S1 C4 1.783(3)
C1 S2 1.773(4)
C1 D1A 0.9800
C1 D1B 0.9800
C1 D1C 0.9800
C2 S2 1.778(5)
C2 D2A 0.9800
C2 D2B 0.9800
C2 D2C 0.9800
S2 O2 1.521(3)
C3 D3A 0.9800
C3 D3B 0.9800
C3 D3C 0.9800
C4 D4A 0.9800
C4 D4B 0.9800
C4 D4C 0.9800
S3 O3 1.497(6)
S3 C5 1.723(8)
S3 C6 1.773(9)
C5 D5A 0.9800
C5 D5B 0.9800
C5 D5C 0.9800
C6 D6A 0.9800
C6 D6B 0.9800
C6 D6C 0.9800
O4 C41 1.387(9)
O4 H4 0.8400
C41 C42 1.488(10)
C41 H41A 0.9900
C41 H41B 0.9900
C42 H42A 0.9800
C42 H42B 0.9800
C42 H42C 0.9800
O5 C51 1.459(16)
O5 H5 0.8400
C51 C52 1.49(2)
C51 H51A 0.9900
C51 H51B 0.9900
C52 H52A 0.9800
C52 H52B 0.9800
C52 H52C 0.9800

loop_
_geom_hbond_atom_site_label_D
_geom_hbond_atom_site_label_H
_geom_hbond_atom_site_label_A
_geom_hbond_distance_DH
_geom_hbond_distance_HA
_geom_hbond_distance_DA
_geom_hbond_angle_DHA
_geom_hbond_site_symmetry_A
_geom_hbond_publ_flag
C4 D4B O32 0.98 2.62 3.247(4) 122.0 2_676 yes
C5^a D5C^a O33 0.98 2.63 3.489(9) 146.8 1_455 yes
C6^a D6B^a S2 0.98 3.03 3.679(10) 124.9 1_455 yes

loop_
_geom_torsion_atom_site_label_1
_geom_torsion_atom_site_label_2
_geom_torsion_atom_site_label_3
_geom_torsion_atom_site_label_4
_geom_torsion
Yb1 O11 C11 C10 -36.6(4)
Yb1 O11 C11 C111 139.7(2)
C13 C10 C11 O11 18.6(4)
C12 C10 C11 O11 -158.2(3)
C13 C10 C11 C111 -157.5(3)
C12 C10 C11 C111 25.7(4)
C13 C10 C12 O12 -148.5(3)
C11 C10 C12 O12 28.2(4)
C13 C10 C12 C121 34.5(4)
C11 C10 C12 C121 -148.8(3)
Yb1 O13 C13 C10 -45.7(4)
Yb1 O13 C13 C131 138.9(3)
Yb1 O13 C13 C101 121.2(5)
C11 C10 C13 O13 20.7(5)
C12 C10 C13 O13 -162.6(3)
C11 C10 C13 C131 -164.8(4)
C12 C10 C13 C131 12.0(6)
C11 C10 C13 C101 -147.6(5)
C12 C10 C13 C101 29.1(5)
C115 C110 C111 C112 -0.4(5)
C115 C110 C111 C11 -173.0(3)
O11 C11 C111 C110 39.8(4)
C10 C11 C111 C110 -143.8(3)
O11 C11 C111 C112 -132.8(3)
C10 C11 C111 C112 43.6(4)
C110 C111 C112 C113 -2.8(4)
C11 C111 C112 C113 169.8(3)
C111 C112 C113 C114 3.0(5)
C112 C113 C114 C119 179.3(3)
C112 C113 C114 C115 0.0(5)
C111 C110 C115 C116 -177.8(3)
C111 C110 C115 C114 3.3(5)
C119 C114 C115 C110 177.6(3)
C113 C114 C115 C110 -3.1(5)
C119 C114 C115 C116 -1.3(5)
C113 C114 C115 C116 178.0(3)
C110 C115 C116 C117 -178.9(4)
C114 C115 C116 C117 0.0(6)
C115 C116 C117 C118 1.3(6)
C116 C117 C118 C119 -1.3(6)
C117 C118 C119 C114 0.0(6)
C113 C114 C119 C118 -178.0(3)
C115 C114 C119 C118 1.3(5)
C125 C120 C121 C122 -1.0(5)
C125 C120 C121 C12 172.7(3)
O12 C12 C121 C120 -140.7(3)
C10 C12 C121 C120 36.4(4)
O12 C12 C121 C122 33.1(4)
C10 C12 C121 C122 -149.7(3)
C120 C121 C122 C123 0.0(5)
C12 C121 C122 C123 -174.0(3)
C121 C122 C123 C124 1.7(6)
C122 C123 C124 C129 175.7(4)
C122 C123 C124 C125 -2.4(6)
C121 C120 C125 C126 -178.0(3)
C121 C120 C125 C124 0.2(5)
C123 C124 C125 C126 179.7(4)
C129 C124 C125 C126 1.5(6)
C123 C124 C125 C120 1.4(5)
C129 C124 C125 C120 -176.8(4)
C120 C125 C126 C127 176.0(3)
C124 C125 C126 C127 -2.2(5)
C125 C126 C127 C128 0.9(6)
C126 C127 C128 C129 1.3(8)
C127 C128 C129 C124 -2.0(8)
C123 C124 C129 C128 -177.5(5)
C125 C124 C129 C128 0.6(7)
C105 C100 C101 C102 -1.1(13)
C105 C100 C101 C13 -177.7(7)
O13 C13 C101 C100 42.7(9)
C10 C13 C101 C100 -148.9(7)
O13 C13 C101 C102 -133.7(7)
C10 C13 C101 C102 34.6(9)
C100 C101 C102 C103 1.7(13)
C13 C101 C102 C103 178.0(8)
C101 C102 C103 C104 -0.9(14)
C102 C103 C104 C105 -0.6(18)
C102 C103 C104 C109 178.4(9)
C103 C104 C105 C106 -179.5(14)
C109 C104 C105 C106 2(2)
C103 C104 C105 C100 1.1(18)
C109 C104 C105 C100 -177.9(9)
C101 C100 C105 C104 -0.1(15)
C101 C100 C105 C106 -179.7(12)
C104 C105 C106 C107 0(2)
C100 C105 C106 C107 179.4(13)
C105 C106 C107 C108 -2(3)
C106 C107 C108 C109 1(3)
C107 C108 C109 C104 0(2)
C103 C104 C109 C108 179.2(12)
C105 C104 C109 C108 -1.7(17)
C135 C130 C131 C132 1.1(10)
C135 C130 C131 C13 174.5(5)
O13 C13 C131 C130 -137.2(5)
C10 C13 C131 C130 47.6(7)
O13 C13 C131 C132 36.0(8)
C10 C13 C131 C132 -139.2(6)
C130 C131 C132 C133 -1.5(10)
C13 C131 C132 C133 -174.3(6)
C131 C132 C133 C134 1.1(11)
C132 C133 C134 C139 175.8(9)
C132 C133 C134 C135 -0.3(12)
C131 C130 C135 C136 -178.7(7)
C131 C130 C135 C134 -0.2(10)
C139 C134 C135 C130 -176.7(8)
C133 C134 C135 C130 -0.2(12)
C139 C134 C135 C136 2.0(12)
C133 C134 C135 C136 178.5(7)
C130 C135 C136 C137 177.1(7)
C134 C135 C136 C137 -1.5(11)
C135 C136 C137 C138 0.7(12)
C136 C137 C138 C139 -0.4(14)
C133 C134 C139 C138 -177.9(10)
C135 C134 C139 C138 -1.9(15)
C137 C138 C139 C134 1.1(17)
Yb1 O21 C21 C20 -44.1(4)
Yb1 O21 C21 C211 136.0(3)
Yb1 O21 C21 C201 124.2(10)
C23 C20 C21 O21 11.8(4)
C22 C20 C21 O21 -166.3(3)
C23 C20 C21 C211 -168.3(4)
C22 C20 C21 C211 13.5(5)
C23 C20 C21 C201 -157.5(10)
C22 C20 C21 C201 24.4(10)
C21 C20 C22 O22 50.0(4)
C23 C20 C22 O22 -128.2(3)
C21 C20 C22 C221 -128.2(3)
C23 C20 C22 C221 53.6(4)
Yb1 O23 C23 C20 -16.0(4)
Yb1 O23 C23 C231 161.46(19)
C21 C20 C23 O23 17.0(4)
C22 C20 C23 O23 -164.8(3)
C21 C20 C23 C231 -160.3(3)
C22 C20 C23 C231 17.9(4)
C205 C200 C201 C202 0(3)
C205 C200 C201 C21 -174.1(13)
O21 C21 C201 C200 34(2)
C20 C21 C201 C200 -156.8(15)
O21 C21 C201 C202 -139.7(19)
C20 C21 C201 C202 30(3)
C200 C201 C202 C203 -1(3)
C21 C201 C202 C203 171.7(17)
C201 C202 C203 C204 3(2)
C202 C203 C204 C205 -2.8(18)
C202 C203 C204 C209 178.6(12)
C203 C204 C205 C206 -177.3(12)
C209 C204 C205 C206 1.3(19)
C203 C204 C205 C200 1.4(18)
C209 C204 C205 C200 180.0(12)
C201 C200 C205 C204 0(2)
C201 C200 C205 C206 178.7(18)
C204 C205 C206 C207 -3(2)
C200 C205 C206 C207 178.0(13)
C205 C206 C207 C208 5(2)
C206 C207 C208 C209 -4(2)
C207 C208 C209 C204 1(2)
C205 C204 C209 C208 0(2)
C203 C204 C209 C208 178.3(13)
C215 C210 C211 C212 0.1(9)
C215 C210 C211 C21 171.2(5)
O21 C21 C211 C210 -140.3(6)
C20 C21 C211 C210 39.8(9)
O21 C21 C211 C212 30.8(7)
C20 C21 C211 C212 -149.1(5)
C210 C211 C212 C213 -0.7(10)
C21 C211 C212 C213 -172.0(5)
C211 C212 C213 C214 0.7(8)
C212 C213 C214 C215 -0.1(7)
C212 C213 C214 C219 179.3(4)
C213 C214 C215 C216 178.2(4)
C219 C214 C215 C216 -1.3(6)
C213 C214 C215 C210 -0.4(6)
C219 C214 C215 C210 -179.9(4)
C211 C210 C215 C214 0.4(7)
C211 C210 C215 C216 -178.2(5)
C214 C215 C216 C217 1.1(6)
C210 C215 C216 C217 179.6(4)
C215 C216 C217 C218 -0.3(6)
C216 C217 C218 C219 -0.2(7)
C217 C218 C219 C214 0.0(7)
C213 C214 C219 C218 -178.7(5)
C215 C214 C219 C218 0.8(7)
C225 C220 C221 C222 -2.3(5)
C225 C220 C221 C22 173.8(3)
O22 C22 C221 C220 -151.3(3)
C20 C22 C221 C220 27.0(4)
O22 C22 C221 C222 24.8(4)
C20 C22 C221 C222 -156.9(3)
C220 C221 C222 C223 1.0(5)
C22 C221 C222 C223 -175.2(3)
C221 C222 C223 C224 1.9(5)
C222 C223 C224 C225 -3.2(5)
C222 C223 C224 C229 175.7(4)
C223 C224 C225 C226 179.3(3)
C229 C224 C225 C226 0.3(5)
C223 C224 C225 C220 1.8(5)
C229 C224 C225 C220 -177.2(3)
C221 C220 C225 C224 0.9(5)
C221 C220 C225 C226 -176.5(3)
C224 C225 C226 C227 -0.7(5)
C220 C225 C226 C227 176.7(4)
C225 C226 C227 C228 0.4(6)
C226 C227 C228 C229 0.3(7)
C227 C228 C229 C224 -0.7(7)
C223 C224 C229 C228 -178.6(4)
C225 C224 C229 C228 0.4(6)
C235 C230 C231 C232 0.0(4)
C235 C230 C231 C23 -174.5(3)
O23 C23 C231 C230 20.8(4)
C20 C23 C231 C230 -161.8(3)
O23 C23 C231 C232 -153.5(3)
C20 C23 C231 C232 24.0(4)
C230 C231 C232 C233 1.4(4)
C23 C231 C232 C233 175.6(3)
C231 C232 C233 C234 -1.7(5)
C232 C233 C234 C235 0.7(5)
C232 C233 C234 C239 -177.3(3)
C233 C234 C235 C236 -177.5(3)
C239 C234 C235 C236 0.6(5)
C233 C234 C235 C230 0.6(5)
C239 C234 C235 C230 178.7(3)
C231 C230 C235 C234 -0.9(5)
C231 C230 C235 C236 177.1(3)
C234 C235 C236 C237 -0.2(6)
C230 C235 C236 C237 -178.3(4)
C235 C236 C237 C238 0.6(7)
C236 C237 C238 C239 -1.4(7)
C237 C238 C239 C234 1.8(7)
C235 C234 C239 C238 -1.4(6)
C233 C234 C239 C238 176.7(4)
Yb1 O31 C31 C30 -47.4(4)
Yb1 O31 C31 C301 135.3(4)
Yb1 O31 C31 C311 116.3(5)
C33 C30 C31 O31 7.1(5)
C32 C30 C31 O31 -169.8(3)
C33 C30 C31 C301 -176.1(5)
C32 C30 C31 C301 6.9(6)
C33 C30 C31 C311 -157.5(4)
C32 C30 C31 C311 25.5(6)
C31 C30 C32 O32 45.8(5)
C33 C30 C32 O32 -131.2(4)
C31 C30 C32 C321 -132.1(4)
C33 C30 C32 C321 50.9(5)
Yb1 O33 C33 C30 11.6(5)
Yb1 O33 C33 C331 -169.71(19)
C31 C30 C33 O33 11.4(5)
C32 C30 C33 O33 -171.6(3)
C31 C30 C33 C331 -167.2(3)
C32 C30 C33 C331 9.8(5)
C305 C300 C301 C302 -3.8(9)
C305 C300 C301 C31 163.0(5)
O31 C31 C301 C300 -130.7(5)
C30 C31 C301 C300 52.1(8)
O31 C31 C301 C302 35.8(7)
C30 C31 C301 C302 -141.3(5)
C300 C301 C302 C303 2.5(9)
C31 C301 C302 C303 -163.7(5)
C301 C302 C303 C304 1.6(10)
C302 C303 C304 C305 -4.5(12)
C302 C303 C304 C309 176.3(7)
C309 C304 C305 C306 0.6(12)
C303 C304 C305 C306 -178.6(7)
C309 C304 C305 C300 -177.6(7)
C303 C304 C305 C300 3.2(12)
C301 C300 C305 C304 1.0(10)
C301 C300 C305 C306 -177.2(6)
C304 C305 C306 C307 -0.2(10)
C300 C305 C306 C307 178.0(6)
C305 C306 C307 C308 -0.3(11)
C306 C307 C308 C309 0.2(13)
C307 C308 C309 C304 0.2(13)
C305 C304 C309 C308 -0.7(13)
C303 C304 C309 C308 178.6(8)
C315 C310 C311 C312 2.4(12)
C315 C310 C311 C31 -171.4(7)
O31 C31 C311 C310 39.4(8)
C30 C31 C311 C310 -155.4(5)
O31 C31 C311 C312 -133.7(8)
C30 C31 C311 C312 31.5(10)
C310 C311 C312 C313 -3.3(13)
C31 C311 C312 C313 169.3(7)
C311 C312 C313 C314 1.4(12)
C312 C313 C314 C319 179.9(8)
C312 C313 C314 C315 1.3(13)
C313 C314 C315 C316 -179.8(9)
C319 C314 C315 C316 1.5(14)
C313 C314 C315 C310 -2.1(14)
C319 C314 C315 C310 179.2(8)
C311 C310 C315 C316 177.9(9)
C311 C310 C315 C314 0.2(13)
C314 C315 C316 C317 -0.9(15)
C310 C315 C316 C317 -178.5(9)
C315 C316 C317 C318 0.6(14)
C316 C317 C318 C319 -0.9(16)
C317 C318 C319 C314 1.5(16)
C313 C314 C319 C318 179.5(9)
C315 C314 C319 C318 -1.8(14)
C325 C320 C321 C322 0.4(6)
C325 C320 C321 C32 175.3(4)
O32 C32 C321 C320 -148.4(4)
C30 C32 C321 C320 29.6(5)
O32 C32 C321 C322 26.6(5)
C30 C32 C321 C322 -155.4(4)
C320 C321 C322 C323 -3.0(7)
C32 C321 C322 C323 -178.0(4)
C321 C322 C323 C324 3.9(8)
C322 C323 C324 C325 -2.3(8)
C322 C323 C324 C329 178.0(5)
C323 C324 C325 C326 -180.0(5)
C329 C324 C325 C326 -0.3(7)
C323 C324 C325 C320 -0.2(7)
C329 C324 C325 C320 179.5(4)
C321 C320 C325 C326 -179.1(4)
C321 C320 C325 C324 1.2(6)
C324 C325 C326 C327 -1.3(7)
C320 C325 C326 C327 179.0(4)
C325 C326 C327 C328 1.3(8)
C326 C327 C328 C329 0.2(10)
C327 C328 C329 C324 -1.8(9)
C323 C324 C329 C328 -178.5(6)
C325 C324 C329 C328 1.8(8)
C335 C330 C331 C332 -0.4(5)
C335 C330 C331 C33 -173.5(3)
O33 C33 C331 C330 41.5(4)
C30 C33 C331 C330 -139.7(3)
O33 C33 C331 C332 -131.5(3)
C30 C33 C331 C332 47.2(4)
C330 C331 C332 C333 -1.8(5)
C33 C331 C332 C333 171.1(3)
C331 C332 C333 C334 1.8(5)
C332 C333 C334 C335 0.2(5)
C332 C333 C334 C339 -179.3(3)
C331 C330 C335 C336 -179.7(3)
C331 C330 C335 C334 2.4(5)
C333 C334 C335 C336 179.7(3)
C339 C334 C335 C336 -0.8(5)
C333 C334 C335 C330 -2.3(5)
C339 C334 C335 C330 177.3(3)
C330 C335 C336 C337 -178.3(4)
C334 C335 C336 C337 -0.4(6)
C335 C336 C337 C338 0.6(7)
C336 C337 C338 C339 0.4(7)
C337 C338 C339 C334 -1.6(7)
C333 C334 C339 C338 -178.7(4)
C335 C334 C339 C338 1.8(6)
C3 S1 O1 Yb1 -28.2(3)
C4 S1 O1 Yb1 -131.9(3)
C1 S2 O2 Yb1 -176.6(2)
C2 S2 O2 Yb1 81.5(2)
